data_4119872
loop_
_publ_author_name
'Zhong-Yan Cao'
'Xiaoming Wang'
'Chen Tan'
'Xiao-Li Zhao'
'Jian Zhou'
'Kuiling Ding'

_publ_section_title
;
 Highly Stereoselective Olefin Cyclopropanation of Diazooxindoles
 Catalyzed by a C2-Symmetric Spiroketal Bisphosphine/Au(I) Complex
;
_journal_name_full 'Journal of the American Chemical Society'
_journal_page_first 8197
_journal_page_last 8200
_journal_paper_doi 10.1021/ja4040895
_journal_volume 135
_journal_year 2013
_chemical_formula_sum 'C45 H38 Au2 Cl4 O2.66667 P2'
_chemical_formula_weight 1219.09
_chemical_name_systematic
; 
 ? 
;
_space_group_IT_number 4
_symmetry_cell_setting monoclinic
_symmetry_space_group_name_Hall 'P 2yb'
_symmetry_space_group_name_H-M 'P 1 21 1'
_atom_sites_solution_hydrogens geom
_atom_sites_solution_primary direct
_atom_sites_solution_secondary difmap
_audit_creation_method SHELXL-97
_cell_angle_alpha 90.00
_cell_angle_beta 106.724(2)
_cell_angle_gamma 90.00
_cell_formula_units_Z 6
_cell_length_a 14.3605(9)
_cell_length_b 33.178(2)
_cell_length_c 14.9816(9)
_cell_measurement_temperature 296(2)
_cell_volume 6836.1(7)
_computing_structure_refinement 'SHELXL-97 (Sheldrick, 2008)'
_computing_structure_solution 'SHELXS-97 (Sheldrick, 2008)'
_diffrn_ambient_temperature 296(2)
_diffrn_measured_fraction_theta_full 0.998
_diffrn_measured_fraction_theta_max 0.998
_diffrn_radiation_monochromator graphite
_diffrn_radiation_source 'fine-focus sealed tube'
_diffrn_radiation_type MoK\a
_diffrn_radiation_wavelength 0.71073
_diffrn_reflns_av_R_equivalents 0.0648
_diffrn_reflns_av_sigmaI/netI 0.0787
_diffrn_reflns_limit_h_max 15
_diffrn_reflns_limit_h_min -17
_diffrn_reflns_limit_k_max 39
_diffrn_reflns_limit_k_min -39
_diffrn_reflns_limit_l_max 17
_diffrn_reflns_limit_l_min -17
_diffrn_reflns_number 79512
_diffrn_reflns_theta_full 25.01
_diffrn_reflns_theta_max 25.01
_diffrn_reflns_theta_min 1.55
_exptl_absorpt_coefficient_mu 6.772
_exptl_absorpt_correction_T_max 0.2529
_exptl_absorpt_correction_T_min 0.1776
_exptl_absorpt_correction_type multi-scan
_exptl_crystal_colour colorless
_exptl_crystal_density_diffrn 1.777
_exptl_crystal_description block
_exptl_crystal_F_000 3512
_exptl_crystal_size_max 0.39
_exptl_crystal_size_mid 0.32
_exptl_crystal_size_min 0.28
_refine_diff_density_max 2.059
_refine_diff_density_min -1.106
_refine_diff_density_rms 0.139
_refine_ls_abs_structure_details 'Flack H D (1983), Acta Cryst. A39, 876-881'
_refine_ls_abs_structure_Flack -0.001(6)
_refine_ls_extinction_method none
_refine_ls_goodness_of_fit_ref 1.048
_refine_ls_hydrogen_treatment constr
_refine_ls_matrix_type full
_refine_ls_number_parameters 1480
_refine_ls_number_reflns 23549
_refine_ls_number_restraints 109
_refine_ls_restrained_S_all 1.048
_refine_ls_R_factor_all 0.0744
_refine_ls_R_factor_gt 0.0492
_refine_ls_shift/su_max 0.001
_refine_ls_shift/su_mean 0.000
_refine_ls_structure_factor_coef Fsqd
_refine_ls_weighting_details 'calc w=1/[\s^2^(Fo^2^)+(0.0436P)^2^+9.0638P] where P=(Fo^2^+2Fc^2^)/3'
_refine_ls_weighting_scheme calc
_refine_ls_wR_factor_gt 0.1047
_refine_ls_wR_factor_ref 0.1158
_reflns_number_gt 18012
_reflns_number_total 23549
_reflns_threshold_expression >2sigma(I)
_cod_data_source_file ja4040895_si_004.cif
_cod_data_source_block z
_cod_database_code 4119872

loop_
_symmetry_equiv_pos_as_xyz
'x, y, z'
'-x, y+1/2, -z'

loop_
_atom_site_label
_atom_site_type_symbol
_atom_site_fract_x
_atom_site_fract_y
_atom_site_fract_z
_atom_site_U_iso_or_equiv
_atom_site_adp_type
_atom_site_occupancy
_atom_site_symmetry_multiplicity
_atom_site_calc_flag
_atom_site_refinement_flags
Au1 Au -0.58579(4) -0.606734(15) 0.28589(4) 0.05340(13) Uani 1 1 d .
Au2 Au -0.75425(4) -0.673009(16) 0.28086(4) 0.05500(14) Uani 1 1 d .
P1 P -0.6287(3) -0.55989(10) 0.1745(2) 0.0510(8) Uani 1 1 d .
P2 P -0.7816(2) -0.65854(10) 0.4171(2) 0.0450(7) Uani 1 1 d .
Cl1 Cl -0.5151(2) -0.65023(10) 0.4049(3) 0.0712(10) Uani 1 1 d .
Cl2 Cl -0.7323(3) -0.68121(14) 0.1364(2) 0.0813(12) Uani 1 1 d .
O1 O -0.8244(6) -0.5690(2) 0.1881(6) 0.054(2) Uani 1 1 d .
O2 O -0.8786(6) -0.5964(2) 0.3012(5) 0.052(2) Uani 1 1 d .
C1 C -0.5304(10) -0.5548(4) 0.1220(8) 0.060(3) Uani 1 1 d .
C2 C -0.4947(13) -0.5186(5) 0.1019(12) 0.086(5) Uani 1 1 d .
H2A H -0.5219 -0.4947 0.1149 0.103 Uiso 1 1 calc R
C3 C -0.4189(14) -0.5175(6) 0.0625(13) 0.099(6) Uani 1 1 d .
H3A H -0.3958 -0.4926 0.0497 0.119 Uiso 1 1 calc R
C4 C -0.3781(12) -0.5505(6) 0.0426(12) 0.086(5) Uani 1 1 d .
H4A H -0.3282 -0.5488 0.0146 0.103 Uiso 1 1 calc R
C5 C -0.4094(13) -0.5876(5) 0.0631(12) 0.090(5) Uani 1 1 d .
H5A H -0.3809 -0.6110 0.0494 0.108 Uiso 1 1 calc R
C6 C -0.4837(12) -0.5894(5) 0.1043(12) 0.086(5) Uani 1 1 d .
H6A H -0.5030 -0.6144 0.1207 0.104 Uiso 1 1 calc R
C7 C -0.6394(10) -0.5101(4) 0.2197(8) 0.053(3) Uani 1 1 d .
C8 C -0.6914(12) -0.4796(4) 0.1627(11) 0.072(4) Uani 1 1 d .
H8A H -0.7252 -0.4848 0.1009 0.087 Uiso 1 1 calc R
C9 C -0.6919(14) -0.4409(5) 0.1999(19) 0.107(7) Uani 1 1 d .
H9A H -0.7276 -0.4207 0.1622 0.129 Uiso 1 1 calc R
C10 C -0.6435(17) -0.4323(7) 0.2864(16) 0.099(6) Uani 1 1 d .
H10A H -0.6451 -0.4065 0.3103 0.119 Uiso 1 1 calc R
C11 C -0.5913(13) -0.4619(7) 0.3396(15) 0.096(6) Uani 1 1 d .
H11A H -0.5551 -0.4557 0.4002 0.116 Uiso 1 1 calc R
C12 C -0.5892(10) -0.5005(5) 0.3089(10) 0.070(4) Uani 1 1 d .
H12A H -0.5536 -0.5202 0.3486 0.084 Uiso 1 1 calc R
C13 C -0.9057(8) -0.6669(4) 0.4189(9) 0.056(4) Uani 1 1 d .
C14 C -0.9525(9) -0.7015(5) 0.3776(9) 0.063(4) Uani 1 1 d .
H14A H -0.9205 -0.7184 0.3466 0.076 Uiso 1 1 calc R
C15 C -1.0420(13) -0.7117(7) 0.3802(11) 0.100(6) Uani 1 1 d .
H15A H -1.0715 -0.7352 0.3519 0.120 Uiso 1 1 calc R
C16 C -1.0918(11) -0.6849(7) 0.4287(11) 0.093(6) Uani 1 1 d .
H16A H -1.1545 -0.6903 0.4314 0.112 Uiso 1 1 calc R
C17 C -1.0422(13) -0.6515(7) 0.4699(13) 0.101(6) Uani 1 1 d .
H17A H -1.0720 -0.6342 0.5022 0.121 Uiso 1 1 calc R
C18 C -0.9520(10) -0.6425(5) 0.4659(10) 0.074(4) Uani 1 1 d .
H18A H -0.9210 -0.6194 0.4954 0.088 Uiso 1 1 calc R
C19 C -0.7091(9) -0.6866(4) 0.5203(9) 0.055(3) Uani 1 1 d .
C20 C -0.6474(9) -0.7170(4) 0.5088(9) 0.057(3) Uani 1 1 d .
H20A H -0.6395 -0.7217 0.4502 0.068 Uiso 1 1 calc R
C21 C -0.5994(11) -0.7396(4) 0.5808(11) 0.069(4) Uani 1 1 d .
H21A H -0.5595 -0.7604 0.5719 0.083 Uiso 1 1 calc R
C22 C -0.6083(9) -0.7324(5) 0.6671(11) 0.074(4) Uani 1 1 d .
H22A H -0.5712 -0.7470 0.7179 0.089 Uiso 1 1 calc R
C23 C -0.6713(11) -0.7039(6) 0.6797(9) 0.081(5) Uani 1 1 d .
H23A H -0.6801 -0.7002 0.7383 0.097 Uiso 1 1 calc R
C24 C -0.7217(11) -0.6806(6) 0.6068(10) 0.084(5) Uani 1 1 d .
H24A H -0.7642 -0.6609 0.6155 0.101 Uiso 1 1 calc R
C25 C -0.7379(10) -0.5685(4) 0.0784(9) 0.057(3) Uani 1 1 d .
C26 C -0.7358(13) -0.5701(5) -0.0151(9) 0.077(4) Uani 1 1 d .
H26A H -0.6765 -0.5674 -0.0280 0.092 Uiso 1 1 calc R
C27 C -0.8146(17) -0.5752(6) -0.0841(12) 0.101(6) Uani 1 1 d .
H27A H -0.8120 -0.5764 -0.1454 0.121 Uiso 1 1 calc R
C28 C -0.9032(13) -0.5788(5) -0.0630(12) 0.086(5) Uani 1 1 d .
H28A H -0.9596 -0.5813 -0.1124 0.103 Uiso 1 1 calc R
C29 C -0.9126(10) -0.5790(4) 0.0275(9) 0.061(3) Uani 1 1 d .
C30 C -0.8263(10) -0.5728(4) 0.0962(8) 0.058(3) Uani 1 1 d .
C31 C -0.7602(9) -0.6054(5) 0.4421(8) 0.056(3) Uani 1 1 d .
C32 C -0.6879(11) -0.5912(5) 0.5198(11) 0.076(4) Uani 1 1 d .
H32A H -0.6499 -0.6088 0.5638 0.091 Uiso 1 1 calc R
C33 C -0.6753(13) -0.5501(5) 0.5285(11) 0.085(5) Uani 1 1 d .
H33A H -0.6277 -0.5396 0.5790 0.103 Uiso 1 1 calc R
C34 C -0.7334(13) -0.5240(5) 0.4620(12) 0.084(5) Uani 1 1 d .
H34A H -0.7259 -0.4963 0.4712 0.101 Uiso 1 1 calc R
C35 C -0.8025(10) -0.5383(4) 0.3822(10) 0.059(3) Uani 1 1 d .
C36 C -0.8120(9) -0.5795(4) 0.3753(8) 0.049(3) Uani 1 1 d .
C37 C -1.0063(11) -0.5826(5) 0.0502(10) 0.074(4) Uani 1 1 d .
H37A H -1.0502 -0.6003 0.0059 0.089 Uiso 1 1 calc R
H37B H -1.0367 -0.5564 0.0477 0.089 Uiso 1 1 calc R
C38 C -0.8605(13) -0.5115(5) 0.3102(11) 0.083(5) Uani 1 1 d .
H38A H -0.8182 -0.4991 0.2781 0.099 Uiso 1 1 calc R
H38B H -0.8869 -0.4902 0.3401 0.099 Uiso 1 1 calc R
C39 C -0.9838(9) -0.5997(5) 0.1466(9) 0.074(4) Uani 1 1 d .
H39A H -0.9577 -0.6270 0.1470 0.089 Uiso 1 1 calc R
C40 C -1.0793(11) -0.6013(6) 0.1817(13) 0.095(5) Uani 1 1 d .
H40A H -1.1318 -0.6136 0.1337 0.115 Uiso 1 1 calc R
H40B H -1.0664 -0.6181 0.2368 0.115 Uiso 1 1 calc R
C41 C -1.1102(12) -0.5615(7) 0.2036(14) 0.106(6) Uani 1 1 d .
H41A H -1.1656 -0.5648 0.2277 0.128 Uiso 1 1 calc R
H41B H -1.1318 -0.5461 0.1463 0.128 Uiso 1 1 calc R
C42 C -1.0335(12) -0.5375(6) 0.2730(15) 0.101(6) Uani 1 1 d .
H42A H -1.0149 -0.5513 0.3325 0.121 Uiso 1 1 calc R
H42B H -1.0593 -0.5113 0.2820 0.121 Uiso 1 1 calc R
C43 C -0.9453(11) -0.5324(4) 0.2374(11) 0.073(4) Uani 1 1 d .
H43A H -0.9633 -0.5166 0.1798 0.088 Uiso 1 1 calc R
C44 C -0.9105(9) -0.5738(4) 0.2182(9) 0.056(3) Uani 1 1 d .
Au3 Au -0.35418(3) -0.768494(15) 0.76244(3) 0.04641(11) Uani 1 1 d .
Au4 Au -0.16464(4) -0.827332(16) 0.76617(3) 0.05364(13) Uani 1 1 d .
P3 P -0.3295(2) -0.71778(10) 0.8639(2) 0.0465(7) Uani 1 1 d .
P4 P -0.1410(2) -0.81025(10) 0.6298(2) 0.0461(7) Uani 1 1 d .
Cl3 Cl -0.4059(2) -0.81939(10) 0.6564(2) 0.0620(8) Uani 1 1 d .
Cl4 Cl -0.1899(3) -0.84062(14) 0.9068(2) 0.0824(12) Uani 1 1 d .
O3 O -0.0694(6) -0.7409(3) 0.7398(6) 0.056(2) Uani 1 1 d .
O4 O -0.1353(6) -0.7188(3) 0.8466(5) 0.061(2) Uani 1 1 d .
C45 C -0.4284(9) -0.7185(4) 0.9178(8) 0.050(3) Uani 1 1 d .
C46 C -0.4804(11) -0.6847(5) 0.9251(10) 0.074(4) Uani 1 1 d .
H46A H -0.4639 -0.6600 0.9048 0.088 Uiso 1 1 calc R
C47 C -0.5582(11) -0.6873(5) 0.9630(11) 0.077(4) Uani 1 1 d .
H47A H -0.5938 -0.6644 0.9670 0.092 Uiso 1 1 calc R
C48 C -0.5821(11) -0.7228(5) 0.9940(10) 0.071(4) Uani 1 1 d .
H48A H -0.6335 -0.7240 1.0200 0.085 Uiso 1 1 calc R
C49 C -0.5310(13) -0.7578(5) 0.9875(12) 0.096(6) Uani 1 1 d .
H49A H -0.5475 -0.7824 1.0085 0.115 Uiso 1 1 calc R
C50 C -0.4537(12) -0.7546(4) 0.9481(11) 0.077(4) Uani 1 1 d .
H50A H -0.4188 -0.7776 0.9426 0.093 Uiso 1 1 calc R
C51 C -0.3350(9) -0.6677(4) 0.8144(8) 0.049(3) Uani 1 1 d .
C52 C -0.2889(12) -0.6360(4) 0.8706(11) 0.071(4) Uani 1 1 d .
H52A H -0.2513 -0.6409 0.9314 0.086 Uiso 1 1 calc R
C53 C -0.2993(17) -0.5970(5) 0.8352(14) 0.099(6) Uani 1 1 d .
H53A H -0.2717 -0.5756 0.8739 0.119 Uiso 1 1 calc R
C54 C -0.3461(15) -0.5903(5) 0.7508(16) 0.096(6) Uani 1 1 d .
H54A H -0.3463 -0.5644 0.7268 0.115 Uiso 1 1 calc R
C55 C -0.4019(11) -0.6236(6) 0.6878(12) 0.085(5) Uani 1 1 d .
H55A H -0.4414 -0.6185 0.6278 0.102 Uiso 1 1 calc R
C56 C -0.3902(10) -0.6610(4) 0.7247(10) 0.063(4) Uani 1 1 d .
H56A H -0.4204 -0.6827 0.6883 0.076 Uiso 1 1 calc R
C57 C -0.2032(9) -0.8410(4) 0.5300(9) 0.052(3) Uani 1 1 d .
C58 C -0.2595(9) -0.8743(4) 0.5442(10) 0.055(3) Uani 1 1 d .
H58A H -0.2647 -0.8799 0.6033 0.066 Uiso 1 1 calc R
C59 C -0.3056(10) -0.8980(5) 0.4705(12) 0.073(4) Uani 1 1 d .
H59A H -0.3442 -0.9193 0.4794 0.088 Uiso 1 1 calc R
C60 C -0.2960(11) -0.8909(5) 0.3828(11) 0.073(4) Uani 1 1 d .
H60A H -0.3272 -0.9074 0.3330 0.088 Uiso 1 1 calc R
C61 C -0.2392(11) -0.8589(5) 0.3700(11) 0.078(4) Uani 1 1 d .
H61A H -0.2326 -0.8536 0.3112 0.093 Uiso 1 1 calc R
C62 C -0.1934(9) -0.8352(5) 0.4431(9) 0.064(4) Uani 1 1 d .
H62A H -0.1540 -0.8144 0.4337 0.077 Uiso 1 1 calc R
C63 C -0.0143(9) -0.8109(4) 0.6275(8) 0.051(3) Uani 1 1 d .
C64 C 0.0399(11) -0.8435(6) 0.6635(11) 0.086(5) Uani 1 1 d .
H64A H 0.0151 -0.8646 0.6906 0.103 Uiso 1 1 calc R
C65 C 0.1375(12) -0.8439(7) 0.6574(15) 0.112(7) Uani 1 1 d .
H65A H 0.1776 -0.8658 0.6799 0.134 Uiso 1 1 calc R
C66 C 0.1725(12) -0.8114(7) 0.6179(12) 0.086(5) Uani 1 1 d .
H66A H 0.2353 -0.8122 0.6122 0.103 Uiso 1 1 calc R
C67 C 0.1190(11) -0.7805(6) 0.5892(11) 0.087(6) Uani 1 1 d .
H67A H 0.1448 -0.7586 0.5656 0.104 Uiso 1 1 calc R
C68 C 0.0247(9) -0.7788(5) 0.5924(9) 0.065(4) Uani 1 1 d .
H68A H -0.0128 -0.7560 0.5708 0.078 Uiso 1 1 calc R
C69 C -0.2203(9) -0.7170(4) 0.9594(8) 0.055(3) Uani 1 1 d .
C70 C -0.2192(13) -0.7156(6) 1.0524(9) 0.095(6) Uani 1 1 d .
H70A H -0.2776 -0.7155 1.0677 0.114 Uiso 1 1 calc R
C71 C -0.1314(12) -0.7143(6) 1.1230(10) 0.083(5) Uani 1 1 d .
H71A H -0.1310 -0.7129 1.1851 0.100 Uiso 1 1 calc R
C72 C -0.0471(13) -0.7151(5) 1.1004(9) 0.081(5) Uani 1 1 d .
H72A H 0.0108 -0.7143 1.1484 0.097 Uiso 1 1 calc R
C73 C -0.0420(10) -0.7169(4) 1.0105(9) 0.065(4) Uani 1 1 d .
C74 C -0.1300(10) -0.7172(4) 0.9389(8) 0.059(3) Uani 1 1 d .
C75 C -0.1855(8) -0.7580(4) 0.6000(8) 0.047(3) Uani 1 1 d .
C76 C -0.2609(9) -0.7494(4) 0.5251(9) 0.055(3) Uani 1 1 d .
H76A H -0.2901 -0.7697 0.4838 0.066 Uiso 1 1 calc R
C77 C -0.2948(10) -0.7106(5) 0.5097(9) 0.062(4) Uani 1 1 d .
H77A H -0.3467 -0.7042 0.4582 0.074 Uiso 1 1 calc R
C78 C -0.2491(10) -0.6811(5) 0.5735(10) 0.065(4) Uani 1 1 d .
H78A H -0.2712 -0.6546 0.5635 0.078 Uiso 1 1 calc R
C79 C -0.1737(9) -0.6894(4) 0.6497(9) 0.053(3) Uani 1 1 d .
C80 C -0.1441(8) -0.7291(4) 0.6628(8) 0.046(3) Uani 1 1 d .
C81 C 0.0516(11) -0.7189(5) 0.9855(10) 0.081(4) Uani 1 1 d .
H81A H 0.0794 -0.6921 0.9895 0.097 Uiso 1 1 calc R
H81B H 0.0971 -0.7359 1.0300 0.097 Uiso 1 1 calc R
C82 C -0.1241(11) -0.6575(4) 0.7206(9) 0.064(4) Uani 1 1 d .
H82A H -0.1697 -0.6480 0.7527 0.077 Uiso 1 1 calc R
H82B H -0.1070 -0.6347 0.6878 0.077 Uiso 1 1 calc R
C83 C -0.0310(10) -0.6730(5) 0.7937(10) 0.070(4) Uani 1 1 d .
H83A H -0.0202 -0.6567 0.8504 0.084 Uiso 1 1 calc R
C84 C -0.0466(10) -0.7162(4) 0.8173(9) 0.060(3) Uani 1 1 d .
C85 C 0.0374(9) -0.7351(5) 0.8896(10) 0.071(4) Uani 1 1 d .
H85A H 0.0223 -0.7638 0.8917 0.085 Uiso 1 1 calc R
C86 C 0.1282(11) -0.7322(6) 0.8565(11) 0.094(5) Uani 1 1 d .
H86A H 0.1840 -0.7420 0.9052 0.113 Uiso 1 1 calc R
H86B H 0.1204 -0.7491 0.8021 0.113 Uiso 1 1 calc R
C87 C 0.1465(13) -0.6891(6) 0.8324(13) 0.094(5) Uani 1 1 d U
H87A H 0.2024 -0.6886 0.8084 0.113 Uiso 1 1 calc R
H87B H 0.1619 -0.6730 0.8888 0.113 Uiso 1 1 calc R
C88 C 0.0596(13) -0.6705(6) 0.7605(12) 0.094(6) Uani 1 1 d .
H88A H 0.0734 -0.6425 0.7505 0.113 Uiso 1 1 calc R
H88B H 0.0482 -0.6846 0.7016 0.113 Uiso 1 1 calc R
Au5 Au -0.42938(4) -0.429909(15) -0.27542(4) 0.05533(14) Uani 1 1 d .
Au6 Au -0.22650(5) -0.480755(18) -0.24069(5) 0.07991(19) Uani 1 1 d .
P5 P -0.4173(2) -0.37471(9) -0.1874(2) 0.0470(7) Uani 1 1 d .
P6 P -0.1962(3) -0.47151(12) -0.3774(3) 0.0707(11) Uani 1 1 d .
Cl5 Cl -0.4794(3) -0.48194(13) -0.3776(3) 0.0912(12) Uani 1 1 d .
Cl6 Cl -0.2543(6) -0.48927(17) -0.0992(4) 0.136(2) Uani 1 1 d .
O5 O -0.1541(5) -0.3918(2) -0.3052(6) 0.053(2) Uani 1 1 d .
O6 O -0.2272(6) -0.3596(3) -0.2100(6) 0.070(3) Uani 1 1 d .
C89 C -0.4397(7) -0.3298(4) -0.2570(8) 0.042(3) Uani 1 1 d .
C90 C -0.4088(9) -0.2914(4) -0.2185(9) 0.056(3) Uani 1 1 d .
H90A H -0.3725 -0.2891 -0.1564 0.067 Uiso 1 1 calc R
C91 C -0.4325(11) -0.2574(4) -0.2735(12) 0.071(4) Uani 1 1 d .
H91A H -0.4137 -0.2320 -0.2489 0.085 Uiso 1 1 calc R
C92 C -0.4851(9) -0.2622(5) -0.3666(11) 0.070(4) Uani 1 1 d .
H92A H -0.5026 -0.2395 -0.4042 0.084 Uiso 1 1 calc R
C93 C -0.5117(10) -0.2994(5) -0.4041(10) 0.069(4) Uani 1 1 d .
H93A H -0.5446 -0.3022 -0.4671 0.083 Uiso 1 1 calc R
C94 C -0.4902(8) -0.3316(4) -0.3498(8) 0.052(3) Uani 1 1 d .
H94A H -0.5102 -0.3568 -0.3759 0.062 Uiso 1 1 calc R
C95 C -0.5146(9) -0.3771(4) -0.1315(8) 0.049(3) Uani 1 1 d .
C96 C -0.5751(10) -0.3468(5) -0.1307(10) 0.070(4) Uani 1 1 d .
H96A H -0.5660 -0.3225 -0.1579 0.084 Uiso 1 1 calc R
C97 C -0.6517(12) -0.3499(6) -0.0910(12) 0.089(5) Uani 1 1 d .
H97A H -0.6945 -0.3286 -0.0938 0.106 Uiso 1 1 calc R
C98 C -0.6614(14) -0.3844(7) -0.0486(12) 0.100(6) Uani 1 1 d .
H98A H -0.7094 -0.3872 -0.0186 0.120 Uiso 1 1 calc R
C99 C -0.6007(15) -0.4153(7) -0.0500(15) 0.115(7) Uani 1 1 d .
H99A H -0.6088 -0.4394 -0.0216 0.138 Uiso 1 1 calc R
C100 C -0.5282(13) -0.4126(5) -0.0912(12) 0.090(5) Uani 1 1 d .
H10B H -0.4884 -0.4346 -0.0918 0.108 Uiso 1 1 calc R
C101 C -0.2396(9) -0.5102(4) -0.4657(10) 0.098(5) Uani 1 1 d GU
C102 C -0.3120(9) -0.5361(3) -0.4558(8) 0.086(5) Uani 1 1 d GU
H10C H -0.3342 -0.5343 -0.4034 0.103 Uiso 1 1 calc R
C103 C -0.3515(10) -0.5645(3) -0.5243(10) 0.103(6) Uani 1 1 d GU
H10D H -0.3999 -0.5819 -0.5177 0.123 Uiso 1 1 calc R
C104 C -0.3184(13) -0.5671(5) -0.6027(9) 0.149(8) Uani 1 1 d GU
H10E H -0.3448 -0.5862 -0.6485 0.179 Uiso 1 1 calc R
C105 C -0.2459(15) -0.5412(6) -0.6126(10) 0.241(13) Uani 1 1 d GU
H10F H -0.2238 -0.5429 -0.6650 0.290 Uiso 1 1 calc R
C106 C -0.2065(12) -0.5127(5) -0.5441(12) 0.216(12) Uani 1 1 d GU
H10G H -0.1580 -0.4954 -0.5507 0.260 Uiso 1 1 calc R
C107 C -0.0707(10) -0.4650(4) -0.3705(12) 0.116(6) Uani 1 1 d GU
C108 C -0.0406(9) -0.4418(4) -0.4343(11) 0.121(7) Uani 1 1 d GU
H10H H -0.0858 -0.4270 -0.4792 0.145 Uiso 1 1 calc R
C109 C 0.0571(10) -0.4408(5) -0.4310(12) 0.146(8) Uani 1 1 d GU
H10I H 0.0773 -0.4252 -0.4737 0.176 Uiso 1 1 calc R
C110 C 0.1247(8) -0.4630(7) -0.3639(15) 0.203(11) Uani 1 1 d GU
H11B H 0.1900 -0.4623 -0.3617 0.244 Uiso 1 1 calc R
C111 C 0.0945(14) -0.4862(6) -0.3001(12) 0.246(13) Uani 1 1 d GU
H11C H 0.1397 -0.5010 -0.2552 0.295 Uiso 1 1 calc R
C112 C -0.0031(15) -0.4872(5) -0.3034(11) 0.199(11) Uani 1 1 d GU
H11D H -0.0233 -0.5027 -0.2607 0.238 Uiso 1 1 calc R
C113 C -0.3065(9) -0.3627(4) -0.0943(8) 0.055(3) Uani 1 1 d .
C114 C -0.2201(10) -0.3568(4) -0.1185(7) 0.052(3) Uani 1 1 d .
C115 C -0.1368(10) -0.3467(5) -0.0538(10) 0.075(4) Uani 1 1 d .
C116 C -0.1385(13) -0.3416(5) 0.0386(11) 0.085(5) Uani 1 1 d .
H11E H -0.0822 -0.3338 0.0838 0.102 Uiso 1 1 calc R
C117 C -0.2207(14) -0.3481(6) 0.0628(11) 0.091(5) Uani 1 1 d .
H11F H -0.2196 -0.3456 0.1249 0.109 Uiso 1 1 calc R
C118 C -0.3078(11) -0.3586(4) -0.0037(9) 0.069(4) Uani 1 1 d .
H11G H -0.3646 -0.3626 0.0131 0.083 Uiso 1 1 calc R
C119 C -0.2539(9) -0.4270(4) -0.4332(10) 0.061(4) Uani 1 1 d .
C120 C -0.2282(8) -0.3895(4) -0.3883(8) 0.049(3) Uani 1 1 d .
C121 C -0.2706(9) -0.3535(4) -0.4223(9) 0.056(3) Uani 1 1 d .
C122 C -0.3498(11) -0.3545(6) -0.5062(10) 0.080(5) Uani 1 1 d .
H12B H -0.3834 -0.3311 -0.5306 0.096 Uiso 1 1 calc R
C123 C -0.3749(12) -0.3922(7) -0.5505(11) 0.088(5) Uani 1 1 d .
H12D H -0.4252 -0.3934 -0.6058 0.106 Uiso 1 1 calc R
C124 C -0.3288(11) -0.4258(6) -0.5154(10) 0.080(5) Uani 1 1 d .
H12E H -0.3478 -0.4498 -0.5477 0.096 Uiso 1 1 calc R
C125 C -0.2432(10) -0.3157(4) -0.3714(10) 0.068(4) Uani 1 1 d .
H12F H -0.2932 -0.3081 -0.3426 0.082 Uiso 1 1 calc R
H12G H -0.2391 -0.2945 -0.4149 0.082 Uiso 1 1 calc R
C126 C -0.0470(12) -0.3402(6) -0.0840(11) 0.094(5) Uani 1 1 d .
H12H H -0.0427 -0.3121 -0.1000 0.113 Uiso 1 1 calc R
H12I H 0.0100 -0.3467 -0.0330 0.113 Uiso 1 1 calc R
C127 C -0.1448(8) -0.3581(4) -0.2434(9) 0.052(3) Uani 1 1 d .
C128 C -0.1428(9) -0.3194(5) -0.2941(10) 0.068(4) Uani 1 1 d .
H12J H -0.1374 -0.2970 -0.2500 0.082 Uiso 1 1 calc R
C129 C -0.0588(9) -0.3174(5) -0.3334(12) 0.075(4) Uani 1 1 d .
H12K H -0.0585 -0.2917 -0.3644 0.090 Uiso 1 1 calc R
H12L H -0.0634 -0.3388 -0.3786 0.090 Uiso 1 1 calc R
C130 C 0.0347(12) -0.3221(6) -0.2525(14) 0.098(6) Uani 1 1 d .
H13A H 0.0905 -0.3200 -0.2764 0.118 Uiso 1 1 calc R
H13B H 0.0385 -0.3004 -0.2083 0.118 Uiso 1 1 calc R
C131 C 0.0388(10) -0.3621(6) -0.2026(12) 0.089(5) Uani 1 1 d .
H13C H 0.0394 -0.3840 -0.2452 0.107 Uiso 1 1 calc R
H13D H 0.0979 -0.3636 -0.1511 0.107 Uiso 1 1 calc R
C132 C -0.0486(8) -0.3659(5) -0.1665(10) 0.068(4) Uani 1 1 d .
H13E H -0.0505 -0.3940 -0.1467 0.082 Uiso 1 1 calc R
C01 C -0.489(2) -0.3701(7) 0.1801(18) 0.150(10) Uani 1 1 d .
Cl01 Cl -0.4237(9) -0.4152(3) 0.1888(6) 0.210(4) Uani 1 1 d .
Cl02 Cl -0.4075(6) -0.3308(3) 0.1950(6) 0.166(3) Uani 1 1 d .
Cl05 Cl -0.3040(5) -0.66143(19) 0.2361(5) 0.1324(19) Uani 1 1 d .
Cl06 Cl -0.3170(4) -0.74682(17) 0.2542(4) 0.1160(17) Uani 1 1 d .
C03 C -0.3838(14) -0.7014(7) 0.2296(14) 0.106(6) Uani 1 1 d .
C02 C -1.5553(14) -0.5428(8) 0.8035(13) 0.116(7) Uani 1 1 d .
Cl03 Cl -1.6032(7) -0.5913(2) 0.7928(5) 0.170(3) Uani 1 1 d .
Cl04 Cl -1.6379(6) -0.5083(2) 0.8073(6) 0.176(3) Uani 1 1 d .
O1W O -0.0023(10) -0.4285(3) 0.1626(8) 0.114(4) Uani 1 1 d .
O2W O -0.9597(12) -0.4666(5) 0.0061(11) 0.145(6) Uani 1 1 d .

loop_
_atom_site_aniso_label
_atom_site_aniso_U_11
_atom_site_aniso_U_22
_atom_site_aniso_U_33
_atom_site_aniso_U_23
_atom_site_aniso_U_13
_atom_site_aniso_U_12
Au1 0.0489(3) 0.0455(3) 0.0648(3) 0.0047(2) 0.0149(2) -0.0004(2)
Au2 0.0419(3) 0.0717(4) 0.0509(3) -0.0081(3) 0.0125(2) -0.0002(3)
P1 0.057(2) 0.0396(17) 0.0561(19) 0.0015(14) 0.0154(16) -0.0019(15)
P2 0.0375(17) 0.0517(19) 0.0467(17) 0.0010(14) 0.0135(14) -0.0014(14)
Cl1 0.054(2) 0.055(2) 0.093(3) 0.0207(18) 0.0036(19) 0.0009(16)
Cl2 0.069(2) 0.120(3) 0.053(2) -0.019(2) 0.0139(18) 0.004(2)
O1 0.041(5) 0.057(5) 0.065(5) -0.001(4) 0.017(4) -0.003(4)
O2 0.051(5) 0.050(5) 0.055(5) 0.009(4) 0.015(4) -0.007(4)
C1 0.075(9) 0.063(9) 0.041(7) 0.004(6) 0.013(6) 0.004(7)
C2 0.098(12) 0.070(11) 0.104(12) -0.003(9) 0.051(10) -0.015(9)
C3 0.105(14) 0.095(14) 0.116(15) -0.001(11) 0.062(12) -0.033(12)
C4 0.065(11) 0.109(15) 0.091(12) -0.024(11) 0.032(9) -0.013(10)
C5 0.093(12) 0.071(11) 0.123(14) 0.005(10) 0.057(11) 0.024(10)
C6 0.082(11) 0.055(9) 0.128(14) 0.003(9) 0.041(11) 0.016(8)
C7 0.069(8) 0.044(7) 0.053(7) 0.006(6) 0.030(7) 0.002(6)
C8 0.105(12) 0.040(8) 0.085(10) 0.005(7) 0.049(9) 0.010(8)
C9 0.096(15) 0.057(12) 0.18(2) 0.031(13) 0.058(15) 0.030(10)
C10 0.113(17) 0.098(16) 0.107(16) -0.030(13) 0.064(14) -0.025(14)
C11 0.071(12) 0.112(16) 0.116(15) -0.054(13) 0.041(11) -0.036(11)
C12 0.064(9) 0.063(9) 0.079(10) -0.018(8) 0.014(8) -0.007(7)
C13 0.024(6) 0.087(10) 0.058(8) 0.022(7) 0.014(6) 0.000(6)
C14 0.038(7) 0.095(11) 0.058(8) -0.011(8) 0.017(6) -0.012(8)
C15 0.084(13) 0.136(17) 0.064(10) 0.017(11) -0.002(9) -0.030(12)
C16 0.043(9) 0.17(2) 0.073(10) -0.016(11) 0.019(8) -0.028(11)
C17 0.087(13) 0.144(18) 0.095(13) 0.016(13) 0.064(11) 0.024(13)
C18 0.062(9) 0.089(11) 0.091(11) -0.017(8) 0.056(9) -0.004(8)
C19 0.040(7) 0.071(9) 0.060(8) -0.001(6) 0.025(6) 0.001(6)
C20 0.055(8) 0.059(8) 0.054(8) 0.012(6) 0.010(6) 0.002(7)
C21 0.067(9) 0.054(8) 0.080(11) -0.002(8) 0.011(8) 0.001(7)
C22 0.037(7) 0.095(12) 0.084(11) 0.025(9) 0.006(7) 0.002(8)
C23 0.071(10) 0.132(14) 0.042(8) 0.012(8) 0.020(7) 0.017(10)
C24 0.064(9) 0.128(14) 0.056(9) -0.015(9) 0.012(7) 0.032(10)
C25 0.069(9) 0.048(8) 0.057(8) 0.000(6) 0.022(7) -0.005(7)
C26 0.097(12) 0.092(12) 0.044(8) 0.003(7) 0.026(8) -0.009(9)
C27 0.136(18) 0.090(13) 0.061(10) -0.001(9) 0.003(12) -0.020(12)
C28 0.083(12) 0.081(12) 0.080(12) -0.002(9) 0.002(9) -0.019(9)
C29 0.065(9) 0.052(8) 0.060(8) 0.002(6) 0.008(7) -0.005(7)
C30 0.074(10) 0.044(7) 0.048(7) 0.005(6) 0.004(7) -0.003(7)
C31 0.054(8) 0.074(9) 0.046(7) -0.007(7) 0.023(6) -0.023(7)
C32 0.071(10) 0.081(11) 0.076(10) -0.011(8) 0.021(8) -0.014(8)
C33 0.096(13) 0.073(11) 0.072(10) -0.006(9) 0.000(9) -0.027(10)
C34 0.112(13) 0.057(9) 0.099(12) -0.028(9) 0.056(11) -0.025(9)
C35 0.071(9) 0.054(8) 0.066(9) -0.011(7) 0.041(8) -0.009(7)
C36 0.041(7) 0.064(9) 0.051(7) -0.008(6) 0.026(6) -0.012(6)
C37 0.070(10) 0.072(10) 0.066(9) 0.007(8) -0.003(8) -0.014(8)
C38 0.115(14) 0.060(10) 0.088(11) -0.022(9) 0.054(11) -0.026(9)
C39 0.044(7) 0.101(12) 0.068(9) 0.017(8) -0.001(7) 0.003(8)
C40 0.048(9) 0.116(15) 0.110(13) 0.008(11) 0.003(9) -0.012(10)
C41 0.047(9) 0.15(2) 0.117(15) 0.015(14) 0.022(10) 0.010(12)
C42 0.068(11) 0.092(13) 0.157(18) 0.004(12) 0.057(12) 0.013(10)
C43 0.075(10) 0.062(9) 0.086(10) 0.017(8) 0.030(9) 0.019(8)
C44 0.040(7) 0.063(8) 0.064(8) 0.001(7) 0.015(6) -0.002(6)
Au3 0.0430(3) 0.0487(2) 0.0478(2) -0.0025(2) 0.0135(2) 0.0035(2)
Au4 0.0466(3) 0.0654(3) 0.0474(3) 0.0088(2) 0.0111(2) -0.0048(3)
P3 0.0516(19) 0.0460(18) 0.0460(17) -0.0005(14) 0.0208(15) 0.0019(15)
P4 0.0371(17) 0.0534(19) 0.0478(17) 0.0012(15) 0.0122(14) -0.0010(14)
Cl3 0.061(2) 0.057(2) 0.065(2) -0.0159(16) 0.0137(16) 0.0013(16)
Cl4 0.081(3) 0.113(3) 0.050(2) 0.021(2) 0.0123(19) -0.019(2)
O3 0.053(5) 0.058(5) 0.060(5) -0.005(4) 0.021(4) 0.004(4)
O4 0.040(5) 0.099(7) 0.047(5) -0.003(5) 0.017(4) -0.002(5)
C45 0.057(8) 0.051(7) 0.048(7) -0.004(6) 0.024(6) 0.000(6)
C46 0.081(10) 0.072(10) 0.082(10) 0.001(8) 0.047(9) 0.009(8)
C47 0.071(10) 0.086(12) 0.081(10) 0.003(8) 0.034(9) 0.014(9)
C48 0.060(9) 0.097(12) 0.067(9) -0.002(8) 0.036(7) -0.012(8)
C49 0.122(15) 0.088(14) 0.107(13) 0.032(10) 0.079(12) 0.005(11)
C50 0.094(11) 0.062(9) 0.100(11) 0.003(8) 0.067(10) 0.000(8)
C51 0.050(7) 0.049(8) 0.053(7) 0.005(6) 0.025(6) 0.000(6)
C52 0.095(11) 0.053(8) 0.088(10) 0.006(8) 0.061(9) 0.004(8)
C53 0.17(2) 0.054(11) 0.098(13) 0.015(9) 0.083(14) 0.002(10)
C54 0.122(15) 0.052(10) 0.151(18) 0.037(12) 0.100(15) 0.023(10)
C55 0.064(10) 0.108(15) 0.091(11) 0.040(11) 0.032(9) 0.018(10)
C56 0.073(10) 0.055(9) 0.072(9) 0.008(7) 0.038(8) -0.002(7)
C57 0.043(7) 0.046(7) 0.068(9) -0.008(6) 0.016(6) 0.007(6)
C58 0.058(8) 0.045(7) 0.069(9) -0.003(6) 0.030(7) -0.001(6)
C59 0.046(8) 0.073(10) 0.099(12) -0.011(9) 0.017(8) -0.009(7)
C60 0.062(9) 0.067(10) 0.081(11) -0.018(8) 0.005(8) 0.014(8)
C61 0.076(10) 0.092(12) 0.062(9) 0.008(8) 0.016(8) 0.000(9)
C62 0.053(8) 0.085(11) 0.048(8) -0.001(7) 0.008(7) -0.012(7)
C63 0.052(8) 0.062(8) 0.036(6) 0.013(6) 0.008(6) 0.017(7)
C64 0.075(11) 0.119(14) 0.071(10) 0.019(9) 0.033(9) 0.035(10)
C65 0.053(10) 0.145(19) 0.130(17) -0.010(14) 0.013(11) 0.055(12)
C66 0.056(10) 0.133(17) 0.079(11) -0.001(11) 0.035(9) 0.009(11)
C67 0.042(8) 0.141(18) 0.084(11) -0.014(11) 0.027(8) -0.011(10)
C68 0.049(8) 0.090(12) 0.059(8) 0.002(7) 0.019(6) 0.000(7)
C69 0.051(8) 0.075(9) 0.037(7) 0.008(6) 0.012(6) -0.006(7)
C70 0.087(12) 0.158(18) 0.042(8) 0.007(9) 0.020(8) 0.000(12)
C71 0.071(10) 0.140(15) 0.041(8) 0.005(8) 0.019(8) 0.009(10)
C72 0.103(13) 0.081(11) 0.046(8) -0.017(7) 0.001(8) -0.023(10)
C73 0.054(8) 0.074(10) 0.056(8) -0.015(7) -0.001(7) -0.015(7)
C74 0.071(9) 0.063(8) 0.046(7) -0.011(6) 0.020(7) -0.007(7)
C75 0.031(6) 0.064(9) 0.050(7) 0.009(6) 0.018(5) -0.007(5)
C76 0.050(8) 0.057(8) 0.060(8) 0.007(6) 0.021(6) 0.000(6)
C77 0.048(8) 0.077(10) 0.060(8) 0.021(8) 0.015(6) 0.014(7)
C78 0.055(8) 0.066(9) 0.085(10) 0.024(8) 0.039(8) 0.009(7)
C79 0.049(8) 0.062(9) 0.059(8) 0.000(6) 0.032(7) 0.015(6)
C80 0.031(6) 0.070(9) 0.038(6) 0.002(6) 0.011(5) -0.011(6)
C81 0.069(10) 0.097(12) 0.068(9) -0.018(8) 0.005(8) -0.013(9)
C82 0.081(10) 0.053(8) 0.071(9) -0.008(7) 0.041(8) 0.001(7)
C83 0.055(8) 0.082(11) 0.081(10) -0.031(8) 0.031(8) 0.006(8)
C84 0.060(8) 0.071(9) 0.054(8) -0.009(7) 0.025(7) -0.017(7)
C85 0.043(8) 0.094(11) 0.070(9) -0.015(8) 0.006(7) 0.002(8)
C86 0.064(10) 0.128(16) 0.079(11) -0.035(10) 0.004(8) -0.002(10)
C87 0.084(6) 0.103(7) 0.100(7) -0.003(5) 0.033(5) -0.003(5)
C88 0.098(13) 0.098(13) 0.101(13) -0.024(10) 0.051(11) -0.042(11)
Au5 0.0502(3) 0.0489(3) 0.0685(3) -0.0075(2) 0.0197(3) -0.0076(2)
Au6 0.0824(4) 0.0567(3) 0.0950(4) 0.0064(3) 0.0164(3) -0.0180(3)
P5 0.0492(18) 0.0469(18) 0.0454(17) -0.0001(14) 0.0142(14) -0.0018(14)
P6 0.055(2) 0.052(2) 0.112(3) -0.008(2) 0.035(2) -0.0163(18)
Cl5 0.091(3) 0.072(2) 0.109(3) -0.036(2) 0.025(2) -0.026(2)
Cl6 0.206(7) 0.099(4) 0.103(4) 0.016(3) 0.044(4) -0.031(4)
O5 0.039(4) 0.055(5) 0.064(5) 0.002(4) 0.012(4) 0.002(4)
O6 0.037(5) 0.104(8) 0.057(6) -0.005(5) -0.004(4) -0.004(5)
C89 0.031(6) 0.041(6) 0.054(7) 0.000(5) 0.011(5) -0.002(5)
C90 0.043(7) 0.063(9) 0.061(8) -0.010(7) 0.014(6) 0.006(6)
C91 0.063(9) 0.045(9) 0.117(13) -0.007(8) 0.044(10) 0.005(7)
C92 0.041(8) 0.080(12) 0.097(12) 0.024(9) 0.031(8) 0.026(8)
C93 0.045(8) 0.102(13) 0.061(8) 0.010(9) 0.016(7) 0.022(8)
C94 0.049(7) 0.060(8) 0.050(7) -0.001(6) 0.021(6) -0.006(6)
C95 0.049(7) 0.051(8) 0.047(7) -0.008(6) 0.013(6) -0.004(6)
C96 0.060(9) 0.079(10) 0.076(10) -0.001(8) 0.029(8) -0.002(8)
C97 0.061(10) 0.110(14) 0.099(13) -0.002(11) 0.029(9) -0.003(9)
C98 0.089(13) 0.142(18) 0.097(13) -0.020(12) 0.070(11) -0.039(13)
C99 0.110(16) 0.113(16) 0.157(19) 0.026(14) 0.093(15) -0.003(13)
C100 0.093(12) 0.082(11) 0.118(14) 0.018(10) 0.067(11) -0.004(9)
C101 0.090(11) 0.090(11) 0.146(14) -0.040(10) 0.086(11) -0.028(9)
C102 0.106(12) 0.063(9) 0.088(10) -0.015(8) 0.028(9) -0.038(9)
C103 0.119(14) 0.070(11) 0.121(14) 0.000(10) 0.038(12) -0.034(10)
C104 0.165(18) 0.112(15) 0.190(19) -0.055(14) 0.084(15) -0.058(13)
C105 0.242(13) 0.242(13) 0.243(13) -0.007(5) 0.072(6) -0.005(5)
C106 0.217(12) 0.217(12) 0.218(12) -0.007(5) 0.068(6) -0.007(5)
C107 0.079(11) 0.066(10) 0.214(19) 0.016(12) 0.061(13) -0.020(9)
C108 0.090(12) 0.088(12) 0.223(19) -0.020(13) 0.108(13) -0.009(10)
C109 0.085(13) 0.107(14) 0.26(2) 0.041(15) 0.078(15) -0.007(11)
C110 0.199(12) 0.204(12) 0.208(12) 0.007(5) 0.060(6) -0.001(5)
C111 0.242(14) 0.247(14) 0.249(14) 0.007(5) 0.072(6) 0.000(5)
C112 0.192(12) 0.198(12) 0.206(12) 0.007(5) 0.058(6) -0.003(5)
C113 0.058(8) 0.057(8) 0.044(7) 0.006(6) 0.003(6) -0.003(6)
C114 0.064(9) 0.057(8) 0.024(6) 0.003(5) -0.003(6) -0.001(6)
C115 0.055(9) 0.098(12) 0.065(9) -0.004(8) 0.006(8) 0.009(8)
C116 0.077(11) 0.093(12) 0.067(10) -0.009(8) -0.009(9) -0.008(9)
C117 0.100(14) 0.119(15) 0.053(9) 0.000(9) 0.021(10) -0.001(12)
C118 0.066(9) 0.077(10) 0.057(9) -0.008(7) 0.005(7) -0.010(8)
C119 0.045(8) 0.069(9) 0.085(10) -0.013(8) 0.043(7) -0.010(7)
C120 0.037(7) 0.063(9) 0.046(7) 0.008(6) 0.013(5) 0.002(6)
C121 0.043(7) 0.062(9) 0.070(9) 0.021(7) 0.026(7) 0.001(6)
C122 0.060(10) 0.119(15) 0.061(9) 0.035(9) 0.018(8) 0.003(9)
C123 0.065(11) 0.130(17) 0.067(10) 0.014(11) 0.014(8) -0.033(12)
C124 0.055(9) 0.117(15) 0.061(9) -0.017(10) 0.006(8) -0.037(10)
C125 0.061(9) 0.068(10) 0.080(10) 0.011(8) 0.026(8) 0.010(7)
C126 0.074(11) 0.126(16) 0.067(10) -0.013(10) -0.006(9) -0.003(10)
C127 0.031(6) 0.053(8) 0.072(8) -0.013(6) 0.015(6) -0.007(5)
C128 0.040(7) 0.079(11) 0.086(10) 0.001(8) 0.017(7) 0.009(7)
C129 0.049(8) 0.066(10) 0.113(13) 0.015(8) 0.030(9) -0.010(7)
C130 0.071(11) 0.100(14) 0.139(16) -0.018(12) 0.052(11) -0.001(10)
C131 0.042(8) 0.124(15) 0.090(11) -0.008(11) 0.001(8) 0.003(9)
C132 0.029(7) 0.092(11) 0.076(9) -0.004(8) 0.002(6) -0.011(7)
C01 0.18(2) 0.095(16) 0.16(2) -0.070(15) 0.017(18) -0.031(16)
Cl01 0.333(14) 0.140(7) 0.191(8) -0.008(5) 0.132(9) -0.014(7)
Cl02 0.159(6) 0.154(6) 0.196(7) -0.013(5) 0.068(6) -0.007(5)
Cl05 0.128(5) 0.117(5) 0.156(5) 0.005(4) 0.047(4) 0.010(4)
Cl06 0.128(4) 0.112(4) 0.120(4) -0.010(3) 0.055(3) -0.030(3)
C03 0.093(13) 0.117(16) 0.120(15) 0.004(12) 0.048(12) -0.020(12)
C02 0.098(14) 0.16(2) 0.094(13) 0.000(13) 0.036(11) 0.049(14)
Cl03 0.238(9) 0.125(6) 0.173(6) -0.004(5) 0.102(6) 0.017(6)
Cl04 0.196(7) 0.132(6) 0.236(8) 0.022(6) 0.117(7) 0.027(5)
O1W 0.175(12) 0.044(6) 0.095(8) 0.004(6) -0.008(8) 0.032(7)
O2W 0.159(14) 0.118(12) 0.153(13) 0.060(10) 0.035(11) 0.044(10)

loop_
_atom_type_symbol
_atom_type_description
_atom_type_scat_dispersion_real
_atom_type_scat_dispersion_imag
_atom_type_scat_source
C C 0.0033 0.0016 'International Tables Vol C Tables 4.2.6.8 and 6.1.1.4'
H H 0.0000 0.0000 'International Tables Vol C Tables 4.2.6.8 and 6.1.1.4'
O O 0.0106 0.0060 'International Tables Vol C Tables 4.2.6.8 and 6.1.1.4'
P P 0.1023 0.0942 'International Tables Vol C Tables 4.2.6.8 and 6.1.1.4'
Au Au -2.0133 8.8022 'International Tables Vol C Tables 4.2.6.8 and 6.1.1.4'
Cl Cl 0.1484 0.1585 'International Tables Vol C Tables 4.2.6.8 and 6.1.1.4'

loop_
_geom_angle_atom_site_label_1
_geom_angle_atom_site_label_2
_geom_angle_atom_site_label_3
_geom_angle
P1 Au1 Cl1 170.00(12)
P1 Au1 Au2 114.19(9)
Cl1 Au1 Au2 75.66(9)
P2 Au2 Cl2 174.01(15)
P2 Au2 Au1 99.10(8)
Cl2 Au2 Au1 78.38(11)
C1 P1 C7 103.8(6)
C1 P1 C25 105.9(6)
C7 P1 C25 107.0(6)
C1 P1 Au1 107.9(4)
C7 P1 Au1 113.0(4)
C25 P1 Au1 118.0(4)
C31 P2 C13 104.8(6)
C31 P2 C19 107.2(6)
C13 P2 C19 103.3(5)
C31 P2 Au2 109.5(4)
C13 P2 Au2 114.3(5)
C19 P2 Au2 116.8(4)
C30 O1 C44 122.1(10)
C36 O2 C44 118.1(9)
C2 C1 C6 116.7(14)
C2 C1 P1 124.2(12)
C6 C1 P1 119.0(11)
C1 C2 C3 120.4(16)
C1 C2 H2A 119.8
C3 C2 H2A 119.8
C4 C3 C2 122.1(17)
C4 C3 H3A 118.9
C2 C3 H3A 118.9
C3 C4 C5 119.9(16)
C3 C4 H4A 120.1
C5 C4 H4A 120.1
C4 C5 C6 119.1(15)
C4 C5 H5A 120.5
C6 C5 H5A 120.5
C5 C6 C1 121.7(15)
C5 C6 H6A 119.2
C1 C6 H6A 119.2
C12 C7 C8 118.1(13)
C12 C7 P1 120.1(10)
C8 C7 P1 121.5(10)
C7 C8 C9 119.0(16)
C7 C8 H8A 120.5
C9 C8 H8A 120.5
C10 C9 C8 122.0(19)
C10 C9 H9A 119.0
C8 C9 H9A 119.0
C9 C10 C11 118(2)
C9 C10 H10A 120.9
C11 C10 H10A 120.9
C10 C11 C12 123.2(19)
C10 C11 H11A 118.4
C12 C11 H11A 118.4
C7 C12 C11 119.5(17)
C7 C12 H12A 120.2
C11 C12 H12A 120.2
C18 C13 C14 118.5(11)
C18 C13 P2 122.9(11)
C14 C13 P2 118.3(10)
C15 C14 C13 123.0(16)
C15 C14 H14A 118.5
C13 C14 H14A 118.5
C14 C15 C16 118.1(17)
C14 C15 H15A 120.9
C16 C15 H15A 120.9
C17 C16 C15 117.0(15)
C17 C16 H16A 121.5
C15 C16 H16A 121.5
C18 C17 C16 122.9(17)
C18 C17 H17A 118.5
C16 C17 H17A 118.5
C17 C18 C13 120.5(16)
C17 C18 H18A 119.8
C13 C18 H18A 119.8
C24 C19 C20 119.1(13)
C24 C19 P2 121.4(10)
C20 C19 P2 119.3(9)
C21 C20 C19 120.6(13)
C21 C20 H20A 119.7
C19 C20 H20A 119.7
C20 C21 C22 120.2(14)
C20 C21 H21A 119.9
C22 C21 H21A 119.9
C21 C22 C23 120.3(14)
C21 C22 H22A 119.9
C23 C22 H22A 119.9
C22 C23 C24 120.2(13)
C22 C23 H23A 119.9
C24 C23 H23A 119.9
C23 C24 C19 119.4(14)
C23 C24 H24A 120.3
C19 C24 H24A 120.3
C30 C25 C26 118.2(13)
C30 C25 P1 119.7(10)
C26 C25 P1 122.0(11)
C27 C26 C25 122.0(17)
C27 C26 H26A 119.0
C25 C26 H26A 119.0
C26 C27 C28 118.0(17)
C26 C27 H27A 121.0
C28 C27 H27A 121.0
C29 C28 C27 124.4(15)
C29 C28 H28A 117.8
C27 C28 H28A 117.8
C30 C29 C28 114.0(14)
C30 C29 C37 121.3(13)
C28 C29 C37 124.6(13)
O1 C30 C25 115.5(11)
O1 C30 C29 121.0(13)
C25 C30 C29 123.4(13)
C36 C31 C32 120.9(14)
C36 C31 P2 116.0(9)
C32 C31 P2 122.8(12)
C33 C32 C31 117.2(15)
C33 C32 H32A 121.4
C31 C32 H32A 121.4
C32 C33 C34 120.7(15)
C32 C33 H33A 119.6
C34 C33 H33A 119.6
C35 C34 C33 121.9(14)
C35 C34 H34A 119.1
C33 C34 H34A 119.1
C36 C35 C34 115.7(14)
C36 C35 C38 121.8(13)
C34 C35 C38 122.6(14)
O2 C36 C31 116.3(12)
O2 C36 C35 120.3(12)
C31 C36 C35 123.4(13)
C29 C37 C39 107.1(12)
C29 C37 H37A 110.3
C39 C37 H37A 110.3
C29 C37 H37B 110.3
C39 C37 H37B 110.3
H37A C37 H37B 108.6
C35 C38 C43 114.5(12)
C35 C38 H38A 108.6
C43 C38 H38A 108.6
C35 C38 H38B 108.6
C43 C38 H38B 108.6
H38A C38 H38B 107.6
C37 C39 C44 112.0(12)
C37 C39 C40 111.2(12)
C44 C39 C40 105.6(12)
C37 C39 H39A 109.3
C44 C39 H39A 109.3
C40 C39 H39A 109.3
C41 C40 C39 112.9(15)
C41 C40 H40A 109.0
C39 C40 H40A 109.0
C41 C40 H40B 109.0
C39 C40 H40B 109.0
H40A C40 H40B 107.8
C40 C41 C42 115.1(14)
C40 C41 H41A 108.5
C42 C41 H41A 108.5
C40 C41 H41B 108.5
C42 C41 H41B 108.5
H41A C41 H41B 107.5
C41 C42 C43 109.5(15)
C41 C42 H42A 109.8
C43 C42 H42A 109.8
C41 C42 H42B 109.8
C43 C42 H42B 109.8
H42A C42 H42B 108.2
C44 C43 C42 108.7(13)
C44 C43 C38 107.7(12)
C42 C43 C38 111.7(14)
C44 C43 H43A 109.6
C42 C43 H43A 109.6
C38 C43 H43A 109.6
O2 C44 O1 104.1(9)
O2 C44 C43 110.8(11)
O1 C44 C43 108.7(10)
O2 C44 C39 107.4(10)
O1 C44 C39 108.7(10)
C43 C44 C39 116.3(12)
P3 Au3 Cl3 170.65(12)
P3 Au3 Au4 117.50(8)
Cl3 Au3 Au4 71.36(8)
P4 Au4 Cl4 176.46(15)
P4 Au4 Au3 100.00(8)
Cl4 Au4 Au3 77.45(12)
C69 P3 C51 103.8(6)
C69 P3 C45 105.1(5)
C51 P3 C45 104.2(6)
C69 P3 Au3 119.1(5)
C51 P3 Au3 115.7(4)
C45 P3 Au3 107.5(4)
C57 P4 C63 103.6(6)
C57 P4 C75 105.8(6)
C63 P4 C75 106.3(5)
C57 P4 Au4 116.2(4)
C63 P4 Au4 115.3(4)
C75 P4 Au4 108.9(4)
C84 O3 C80 118.2(10)
C74 O4 C84 120.2(10)
C50 C45 C46 119.1(12)
C50 C45 P3 118.4(10)
C46 C45 P3 122.5(10)
C45 C46 C47 120.1(14)
C45 C46 H46A 120.0
C47 C46 H46A 120.0
C48 C47 C46 120.6(15)
C48 C47 H47A 119.7
C46 C47 H47A 119.7
C47 C48 C49 120.9(14)
C47 C48 H48A 119.6
C49 C48 H48A 119.6
C48 C49 C50 117.6(14)
C48 C49 H49A 121.2
C50 C49 H49A 121.2
C45 C50 C49 121.7(14)
C45 C50 H50A 119.1
C49 C50 H50A 119.1
C56 C51 C52 120.8(12)
C56 C51 P3 119.8(10)
C52 C51 P3 119.2(10)
C51 C52 C53 119.6(16)
C51 C52 H52A 120.2
C53 C52 H52A 120.2
C54 C53 C52 120.7(18)
C54 C53 H53A 119.7
C52 C53 H53A 119.7
C53 C54 C55 121.5(15)
C53 C54 H54A 119.2
C55 C54 H54A 119.2
C56 C55 C54 115.7(15)
C56 C55 H55A 122.2
C54 C55 H55A 122.2
C55 C56 C51 121.4(15)
C55 C56 H56A 119.3
C51 C56 H56A 119.3
C62 C57 C58 118.1(12)
C62 C57 P4 123.1(10)
C58 C57 P4 118.7(10)
C59 C58 C57 119.6(13)
C59 C58 H58A 120.2
C57 C58 H58A 120.2
C58 C59 C60 121.0(14)
C58 C59 H59A 119.5
C60 C59 H59A 119.5
C59 C60 C61 119.0(14)
C59 C60 H60A 120.5
C61 C60 H60A 120.5
C62 C61 C60 120.1(14)
C62 C61 H61A 120.0
C60 C61 H61A 120.0
C61 C62 C57 122.2(14)
C61 C62 H62A 118.9
C57 C62 H62A 118.9
C64 C63 C68 121.5(13)
C64 C63 P4 117.5(11)
C68 C63 P4 121.0(10)
C63 C64 C65 116.2(17)
C63 C64 H64A 121.9
C65 C64 H64A 121.9
C66 C65 C64 120.2(17)
C66 C65 H65A 119.9
C64 C65 H65A 119.9
C67 C66 C65 120.5(16)
C67 C66 H66A 119.8
C65 C66 H66A 119.8
C66 C67 C68 121.7(18)
C66 C67 H67A 119.1
C68 C67 H67A 119.1
C67 C68 C63 119.7(15)
C67 C68 H68A 120.1
C63 C68 H68A 120.1
C70 C69 C74 118.1(12)
C70 C69 P3 123.7(11)
C74 C69 P3 118.1(9)
C69 C70 C71 120.5(15)
C69 C70 H70A 119.7
C71 C70 H70A 119.7
C72 C71 C70 119.4(13)
C72 C71 H71A 120.3
C70 C71 H71A 120.3
C71 C72 C73 123.6(14)
C71 C72 H72A 118.2
C73 C72 H72A 118.2
C72 C73 C74 117.5(14)
C72 C73 C81 123.6(13)
C74 C73 C81 118.9(12)
O4 C74 C73 123.4(12)
O4 C74 C69 115.7(11)
C73 C74 C69 120.9(11)
C76 C75 C80 120.9(12)
C76 C75 P4 122.6(10)
C80 C75 P4 116.2(9)
C75 C76 C77 120.1(13)
C75 C76 H76A 120.0
C77 C76 H76A 120.0
C76 C77 C78 118.0(12)
C76 C77 H77A 121.0
C78 C77 H77A 121.0
C79 C78 C77 122.6(13)
C79 C78 H78A 118.7
C77 C78 H78A 118.7
C78 C79 C80 116.9(13)
C78 C79 C82 123.1(13)
C80 C79 C82 120.1(12)
C75 C80 C79 121.4(11)
C75 C80 O3 117.3(11)
C79 C80 O3 121.3(11)
C85 C81 C73 111.9(12)
C85 C81 H81A 109.2
C73 C81 H81A 109.2
C85 C81 H81B 109.2
C73 C81 H81B 109.2
H81A C81 H81B 107.9
C79 C82 C83 113.3(11)
C79 C82 H82A 108.9
C83 C82 H82A 108.9
C79 C82 H82B 108.9
C83 C82 H82B 108.9
H82A C82 H82B 107.7
C84 C83 C88 109.1(12)
C84 C83 C82 108.9(12)
C88 C83 C82 113.2(13)
C84 C83 H83A 108.5
C88 C83 H83A 108.5
C82 C83 H83A 108.5
O3 C84 O4 101.6(9)
O3 C84 C85 107.7(11)
O4 C84 C85 110.2(10)
O3 C84 C83 112.5(11)
O4 C84 C83 109.2(11)
C85 C84 C83 114.9(12)
C81 C85 C84 113.7(13)
C81 C85 C86 113.4(12)
C84 C85 C86 108.8(12)
C81 C85 H85A 106.8
C84 C85 H85A 106.8
C86 C85 H85A 106.8
C87 C86 C85 111.1(15)
C87 C86 H86A 109.4
C85 C86 H86A 109.4
C87 C86 H86B 109.4
C85 C86 H86B 109.4
H86A C86 H86B 108.0
C86 C87 C88 112.8(15)
C86 C87 H87A 109.0
C88 C87 H87A 109.0
C86 C87 H87B 109.0
C88 C87 H87B 109.0
H87A C87 H87B 107.8
C83 C88 C87 110.4(14)
C83 C88 H88A 109.6
C87 C88 H88A 109.6
C83 C88 H88B 109.6
C87 C88 H88B 109.6
H88A C88 H88B 108.1
P5 Au5 Cl5 166.41(15)
P5 Au5 Au6 114.47(9)
Cl5 Au5 Au6 79.11(12)
P6 Au6 Cl6 178.6(2)
P6 Au6 Au5 100.51(11)
Cl6 Au6 Au5 80.01(19)
C89 P5 C95 105.7(5)
C89 P5 C113 103.5(5)
C95 P5 C113 105.8(6)
C89 P5 Au5 111.6(4)
C95 P5 Au5 107.2(4)
C113 P5 Au5 122.0(5)
C119 P6 C107 104.6(7)
C119 P6 C101 103.2(7)
C107 P6 C101 104.8(7)
C119 P6 Au6 110.9(4)
C107 P6 Au6 115.0(6)
C101 P6 Au6 117.0(4)
C120 O5 C127 116.2(9)
C114 O6 C127 122.1(9)
C94 C89 C90 117.7(11)
C94 C89 P5 120.4(9)
C90 C89 P5 121.9(9)
C91 C90 C89 119.8(12)
C91 C90 H90A 120.1
C89 C90 H90A 120.1
C90 C91 C92 118.4(13)
C90 C91 H91A 120.8
C92 C91 H91A 120.8
C93 C92 C91 121.5(14)
C93 C92 H92A 119.3
C91 C92 H92A 119.3
C94 C93 C92 119.3(14)
C94 C93 H93A 120.4
C92 C93 H93A 120.4
C93 C94 C89 123.3(13)
C93 C94 H94A 118.4
C89 C94 H94A 118.4
C96 C95 C100 118.1(13)
C96 C95 P5 123.9(10)
C100 C95 P5 118.0(11)
C95 C96 C97 122.9(15)
C95 C96 H96A 118.5
C97 C96 H96A 118.5
C98 C97 C96 117.9(17)
C98 C97 H97A 121.0
C96 C97 H97A 121.0
C97 C98 C99 119.1(15)
C97 C98 H98A 120.4
C99 C98 H98A 120.4
C98 C99 C100 122.8(18)
C98 C99 H99A 118.6
C100 C99 H99A 118.6
C99 C100 C95 119.1(17)
C99 C100 H10B 120.5
C95 C100 H10B 120.5
C102 C101 C106 120.0
C102 C101 P6 117.9(8)
C106 C101 P6 122.0(8)
C103 C102 C101 120.0
C103 C102 H10C 120.0
C101 C102 H10C 120.0
C102 C103 C104 120.0
C102 C103 H10D 120.0
C104 C103 H10D 120.0
C103 C104 C105 120.0
C103 C104 H10E 120.0
C105 C104 H10E 120.0
C106 C105 C104 120.0
C106 C105 H10F 120.0
C104 C105 H10F 120.0
C105 C106 C101 120.0
C105 C106 H10G 120.0
C101 C106 H10G 120.0
C108 C107 C112 120.0
C108 C107 P6 122.3(10)
C112 C107 P6 117.4(10)
C107 C108 C109 120.0
C107 C108 H10H 120.0
C109 C108 H10H 120.0
C110 C109 C108 120.0
C110 C109 H10I 120.0
C108 C109 H10I 120.0
C109 C110 C111 120.0
C109 C110 H11B 120.0
C111 C110 H11B 120.0
C110 C111 C112 120.0
C110 C111 H11C 120.0
C112 C111 H11C 120.0
C111 C112 C107 120.0
C111 C112 H11D 120.0
C107 C112 H11D 120.0
C118 C113 C114 120.5(12)
C118 C113 P5 121.3(11)
C114 C113 P5 118.2(9)
C115 C114 O6 122.6(13)
C115 C114 C113 121.2(12)
O6 C114 C113 116.1(10)
C114 C115 C116 118.4(14)
C114 C115 C126 118.8(14)
C116 C115 C126 122.8(14)
C117 C116 C115 120.8(15)
C117 C116 H11E 119.6
C115 C116 H11E 119.6
C116 C117 C118 121.4(15)
C116 C117 H11F 119.3
C118 C117 H11F 119.3
C113 C118 C117 117.8(15)
C113 C118 H11G 121.1
C117 C118 H11G 121.1
C124 C119 C120 115.5(14)
C124 C119 P6 125.4(13)
C120 C119 P6 119.0(11)
C121 C120 O5 121.7(12)
C121 C120 C119 124.2(12)
O5 C120 C119 114.1(11)
C120 C121 C122 117.5(14)
C120 C121 C125 122.0(12)
C122 C121 C125 120.2(13)
C123 C122 C121 117.6(15)
C123 C122 H12B 121.2
C121 C122 H12B 121.2
C124 C123 C122 121.8(15)
C124 C123 H12D 119.1
C122 C123 H12D 119.1
C123 C124 C119 123.2(16)
C123 C124 H12E 118.4
C119 C124 H12E 118.4
C121 C125 C128 111.7(11)
C121 C125 H12F 109.3
C128 C125 H12F 109.3
C121 C125 H12G 109.3
C128 C125 H12G 109.3
H12F C125 H12G 108.0
C132 C126 C115 110.9(13)
C132 C126 H12H 109.5
C115 C126 H12H 109.5
C132 C126 H12I 109.5
C115 C126 H12I 109.5
H12H C126 H12I 108.0
O6 C127 O5 105.6(9)
O6 C127 C128 110.5(10)
O5 C127 C128 110.7(11)
O6 C127 C132 113.0(11)
O5 C127 C132 104.4(10)
C128 C127 C132 112.3(10)
C129 C128 C127 112.0(11)
C129 C128 C125 112.3(12)
C127 C128 C125 107.1(11)
C129 C128 H12J 108.4
C127 C128 H12J 108.4
C125 C128 H12J 108.4
C128 C129 C130 107.8(13)
C128 C129 H12K 110.1
C130 C129 H12K 110.1
C128 C129 H12L 110.1
C130 C129 H12L 110.1
H12K C129 H12L 108.5
C131 C130 C129 112.4(14)
C131 C130 H13A 109.1
C129 C130 H13A 109.1
C131 C130 H13B 109.1
C129 C130 H13B 109.1
H13A C130 H13B 107.9
C132 C131 C130 109.5(14)
C132 C131 H13C 109.8
C130 C131 H13C 109.8
C132 C131 H13D 109.8
C130 C131 H13D 109.8
H13C C131 H13D 108.2
C126 C132 C131 115.5(13)
C126 C132 C127 108.5(12)
C131 C132 C127 112.1(12)
C126 C132 H13E 106.7
C131 C132 H13E 106.7
C127 C132 H13E 106.7
Cl02 C01 Cl01 107.8(16)
Cl05 C03 Cl06 109.2(11)
Cl04 C02 Cl03 111.9(13)

loop_
_geom_bond_atom_site_label_1
_geom_bond_atom_site_label_2
_geom_bond_distance
Au1 P1 2.234(3)
Au1 Cl1 2.291(3)
Au1 Au2 3.2540(7)
Au2 P2 2.238(3)
Au2 Cl2 2.292(4)
P1 C1 1.810(14)
P1 C7 1.810(13)
P1 C25 1.821(14)
P2 C31 1.809(15)
P2 C13 1.812(11)
P2 C19 1.848(13)
O1 C30 1.374(14)
O1 C44 1.440(14)
O2 C36 1.361(14)
O2 C44 1.413(14)
C1 C2 1.37(2)
C1 C6 1.393(19)
C2 C3 1.38(2)
C2 H2A 0.9300
C3 C4 1.32(2)
C3 H3A 0.9300
C4 C5 1.37(2)
C4 H4A 0.9300
C5 C6 1.38(2)
C5 H5A 0.9300
C6 H6A 0.9300
C7 C12 1.360(18)
C7 C8 1.394(19)
C8 C9 1.40(2)
C8 H8A 0.9300
C9 C10 1.31(3)
C9 H9A 0.9300
C10 C11 1.35(3)
C10 H10A 0.9300
C11 C12 1.37(2)
C11 H11A 0.9300
C12 H12A 0.9300
C13 C18 1.366(18)
C13 C14 1.381(19)
C14 C15 1.34(2)
C14 H14A 0.9300
C15 C16 1.46(3)
C15 H15A 0.9300
C16 C17 1.36(3)
C16 H16A 0.9300
C17 C18 1.35(2)
C17 H17A 0.9300
C18 H18A 0.9300
C19 C24 1.374(18)
C19 C20 1.385(17)
C20 C21 1.332(18)
C20 H20A 0.9300
C21 C22 1.36(2)
C21 H21A 0.9300
C22 C23 1.36(2)
C22 H22A 0.9300
C23 C24 1.36(2)
C23 H23A 0.9300
C24 H24A 0.9300
C25 C30 1.377(19)
C25 C26 1.412(17)
C26 C27 1.31(2)
C26 H26A 0.9300
C27 C28 1.40(2)
C27 H27A 0.9300
C28 C29 1.40(2)
C28 H28A 0.9300
C29 C30 1.379(18)
C29 C37 1.48(2)
C31 C36 1.367(18)
C31 C32 1.401(19)
C32 C33 1.38(2)
C32 H32A 0.9300
C33 C34 1.40(2)
C33 H33A 0.9300
C34 C35 1.40(2)
C34 H34A 0.9300
C35 C36 1.372(18)
C35 C38 1.46(2)
C37 C39 1.499(19)
C37 H37A 0.9700
C37 H37B 0.9700
C38 C43 1.55(2)
C38 H38A 0.9700
C38 H38B 0.9700
C39 C44 1.533(19)
C39 C40 1.60(2)
C39 H39A 0.9800
C40 C41 1.46(3)
C40 H40A 0.9700
C40 H40B 0.9700
C41 C42 1.51(3)
C41 H41A 0.9700
C41 H41B 0.9700
C42 C43 1.52(2)
C42 H42A 0.9700
C42 H42B 0.9700
C43 C44 1.516(19)
C43 H43A 0.9800
Au3 P3 2.226(3)
Au3 Cl3 2.290(3)
Au3 Au4 3.3369(7)
Au4 P4 2.238(3)
Au4 Cl4 2.281(4)
P3 C69 1.794(12)
P3 C51 1.810(12)
P3 C45 1.825(12)
P4 C57 1.818(12)
P4 C63 1.830(13)
P4 C75 1.856(12)
O3 C84 1.381(15)
O3 C80 1.386(14)
O4 C74 1.364(14)
O4 C84 1.463(14)
C45 C50 1.366(18)
C45 C46 1.370(18)
C46 C47 1.393(19)
C46 H46A 0.9300
C47 C48 1.35(2)
C47 H47A 0.9300
C48 C49 1.39(2)
C48 H48A 0.9300
C49 C50 1.403(19)
C49 H49A 0.9300
C50 H50A 0.9300
C51 C56 1.368(18)
C51 C52 1.391(19)
C52 C53 1.39(2)
C52 H52A 0.9300
C53 C54 1.27(3)
C53 H53A 0.9300
C54 C55 1.52(3)
C54 H54A 0.9300
C55 C56 1.35(2)
C55 H55A 0.9300
C56 H56A 0.9300
C57 C62 1.363(17)
C57 C58 1.422(17)
C58 C59 1.361(19)
C58 H58A 0.9300
C59 C60 1.38(2)
C59 H59A 0.9300
C60 C61 1.39(2)
C60 H60A 0.9300
C61 C62 1.35(2)
C61 H61A 0.9300
C62 H62A 0.9300
C63 C64 1.353(19)
C63 C68 1.376(18)
C64 C65 1.43(2)
C64 H64A 0.9300
C65 C66 1.39(3)
C65 H65A 0.9300
C66 C67 1.28(2)
C66 H66A 0.9300
C67 C68 1.369(19)
C67 H67A 0.9300
C68 H68A 0.9300
C69 C70 1.390(17)
C69 C74 1.416(18)
C70 C71 1.39(2)
C70 H70A 0.9300
C71 C72 1.35(2)
C71 H71A 0.9300
C72 C73 1.371(19)
C72 H72A 0.9300
C73 C74 1.403(18)
C73 C81 1.50(2)
C75 C76 1.348(16)
C75 C80 1.356(16)
C76 C77 1.372(18)
C76 H76A 0.9300
C77 C78 1.39(2)
C77 H77A 0.9300
C78 C79 1.356(18)
C78 H78A 0.9300
C79 C80 1.383(17)
C79 C82 1.523(18)
C81 C85 1.492(19)
C81 H81A 0.9700
C81 H81B 0.9700
C82 C83 1.55(2)
C82 H82A 0.9700
C82 H82B 0.9700
C83 C84 1.51(2)
C83 C88 1.52(2)
C83 H83A 0.9800
C84 C85 1.507(19)
C85 C86 1.53(2)
C85 H85A 0.9800
C86 C87 1.51(2)
C86 H86A 0.9700
C86 H86B 0.9700
C87 C88 1.53(2)
C87 H87A 0.9700
C87 H87B 0.9700
C88 H88A 0.9700
C88 H88B 0.9700
Au5 P5 2.234(3)
Au5 Cl5 2.282(4)
Au5 Au6 3.2759(9)
Au6 P6 2.234(4)
Au6 Cl6 2.284(5)
P5 C89 1.794(12)
P5 C95 1.825(12)
P5 C113 1.833(12)
P6 C119 1.781(16)
P6 C107 1.789(12)
P6 C101 1.819(11)
O5 C120 1.387(14)
O5 C127 1.434(14)
O6 C114 1.349(14)
O6 C127 1.411(14)
C89 C94 1.372(16)
C89 C90 1.415(17)
C90 C91 1.379(19)
C90 H90A 0.9300
C91 C92 1.39(2)
C91 H91A 0.9300
C92 C93 1.37(2)
C92 H92A 0.9300
C93 C94 1.324(19)
C93 H93A 0.9300
C94 H94A 0.9300
C95 C96 1.332(18)
C95 C100 1.361(19)
C96 C97 1.40(2)
C96 H96A 0.9300
C97 C98 1.34(2)
C97 H97A 0.9300
C98 C99 1.35(3)
C98 H98A 0.9300
C99 C100 1.36(2)
C99 H99A 0.9300
C100 H10B 0.9300
C101 C102 1.3900
C101 C106 1.3900
C102 C103 1.3900
C102 H10C 0.9300
C103 C104 1.3900
C103 H10D 0.9300
C104 C105 1.3900
C104 H10E 0.9300
C105 C106 1.3900
C105 H10F 0.9300
C106 H10G 0.9300
C107 C108 1.3900
C107 C112 1.3900
C108 C109 1.3900
C108 H10H 0.9300
C109 C110 1.3900
C109 H10I 0.9300
C110 C111 1.3900
C110 H11B 0.9300
C111 C112 1.3900
C111 H11C 0.9300
C112 H11D 0.9300
C113 C118 1.370(18)
C113 C114 1.403(18)
C114 C115 1.348(18)
C115 C116 1.40(2)
C115 C126 1.50(2)
C116 C117 1.35(2)
C116 H11E 0.9300
C117 C118 1.40(2)
C117 H11F 0.9300
C118 H11G 0.9300
C119 C124 1.38(2)
C119 C120 1.410(19)
C120 C121 1.371(17)
C121 C122 1.432(19)
C121 C125 1.463(19)
C122 C123 1.41(2)
C122 H12B 0.9300
C123 C124 1.33(2)
C123 H12D 0.9300
C124 H12E 0.9300
C125 C128 1.573(19)
C125 H12F 0.9700
C125 H12G 0.9700
C126 C132 1.50(2)
C126 H12H 0.9700
C126 H12I 0.9700
C127 C128 1.498(19)
C127 C132 1.545(17)
C128 C129 1.489(18)
C128 H12J 0.9800
C129 C130 1.54(2)
C129 H12K 0.9700
C129 H12L 0.9700
C130 C131 1.51(2)
C130 H13A 0.9700
C130 H13B 0.9700
C131 C132 1.51(2)
C131 H13C 0.9700
C131 H13D 0.9700
C132 H13E 0.9800
C01 Cl02 1.73(2)
C01 Cl01 1.75(3)
Cl05 C03 1.74(2)
Cl06 C03 1.77(2)
C02 Cl04 1.66(2)
C02 Cl03 1.74(3)

loop_
_geom_torsion_atom_site_label_1
_geom_torsion_atom_site_label_2
_geom_torsion_atom_site_label_3
_geom_torsion_atom_site_label_4
_geom_torsion
P1 Au1 Au2 P2 -115.27(13)
Cl1 Au1 Au2 P2 66.56(14)
P1 Au1 Au2 Cl2 59.20(15)
Cl1 Au1 Au2 Cl2 -118.97(15)
Cl1 Au1 P1 C1 36.6(10)
Au2 Au1 P1 C1 -133.2(5)
Cl1 Au1 P1 C7 -77.6(9)
Au2 Au1 P1 C7 112.6(5)
Cl1 Au1 P1 C25 156.5(8)
Au2 Au1 P1 C25 -13.3(5)
Cl2 Au2 P2 C31 -33.5(14)
Au1 Au2 P2 C31 31.2(5)
Cl2 Au2 P2 C13 83.7(14)
Au1 Au2 P2 C13 148.4(5)
Cl2 Au2 P2 C19 -155.6(13)
Au1 Au2 P2 C19 -90.9(5)
C7 P1 C1 C2 -15.2(14)
C25 P1 C1 C2 97.4(13)
Au1 P1 C1 C2 -135.4(12)
C7 P1 C1 C6 161.5(12)
C25 P1 C1 C6 -85.9(13)
Au1 P1 C1 C6 41.4(13)
C6 C1 C2 C3 3(2)
P1 C1 C2 C3 179.4(13)
C1 C2 C3 C4 0(3)
C2 C3 C4 C5 -2(3)
C3 C4 C5 C6 0(3)
C4 C5 C6 C1 3(3)
C2 C1 C6 C5 -4(2)
P1 C1 C6 C5 178.9(14)
C1 P1 C7 C12 -91.8(11)
C25 P1 C7 C12 156.5(11)
Au1 P1 C7 C12 24.9(12)
C1 P1 C7 C8 82.3(12)
C25 P1 C7 C8 -29.4(12)
Au1 P1 C7 C8 -161.1(10)
C12 C7 C8 C9 -2(2)
P1 C7 C8 C9 -175.8(12)
C7 C8 C9 C10 1(3)
C8 C9 C10 C11 1(3)
C9 C10 C11 C12 -2(3)
C8 C7 C12 C11 0(2)
P1 C7 C12 C11 174.4(12)
C10 C11 C12 C7 2(3)
C31 P2 C13 C18 -23.3(13)
C19 P2 C13 C18 88.9(13)
Au2 P2 C13 C18 -143.2(11)
C31 P2 C13 C14 162.4(10)
C19 P2 C13 C14 -85.5(11)
Au2 P2 C13 C14 42.5(11)
C18 C13 C14 C15 1(2)
P2 C13 C14 C15 175.8(12)
C13 C14 C15 C16 0(2)
C14 C15 C16 C17 -1(3)
C15 C16 C17 C18 1(3)
C16 C17 C18 C13 0(3)
C14 C13 C18 C17 -1(2)
P2 C13 C18 C17 -175.8(13)
C31 P2 C19 C24 58.1(13)
C13 P2 C19 C24 -52.2(14)
Au2 P2 C19 C24 -178.6(11)
C31 P2 C19 C20 -128.1(10)
C13 P2 C19 C20 121.6(11)
Au2 P2 C19 C20 -4.8(12)
C24 C19 C20 C21 -1(2)
P2 C19 C20 C21 -175.4(11)
C19 C20 C21 C22 -2(2)
C20 C21 C22 C23 4(2)
C21 C22 C23 C24 -4(2)
C22 C23 C24 C19 1(3)
C20 C19 C24 C23 2(2)
P2 C19 C24 C23 175.7(13)
C1 P1 C25 C30 -178.6(10)
C7 P1 C25 C30 -68.3(11)
Au1 P1 C25 C30 60.4(12)
C1 P1 C25 C26 -0.3(13)
C7 P1 C25 C26 110.1(12)
Au1 P1 C25 C26 -121.2(11)
C30 C25 C26 C27 0(2)
P1 C25 C26 C27 -178.1(14)
C25 C26 C27 C28 1(3)
C26 C27 C28 C29 -3(3)
C27 C28 C29 C30 4(2)
C27 C28 C29 C37 179.7(16)
C44 O1 C30 C25 -178.3(11)
C44 O1 C30 C29 3.9(17)
C26 C25 C30 O1 -176.9(12)
P1 C25 C30 O1 1.5(15)
C26 C25 C30 C29 1(2)
P1 C25 C30 C29 179.2(10)
C28 C29 C30 O1 175.0(12)
C37 C29 C30 O1 -1.3(19)
C28 C29 C30 C25 -3(2)
C37 C29 C30 C25 -178.8(13)
C13 P2 C31 C36 -67.4(10)
C19 P2 C31 C36 -176.7(9)
Au2 P2 C31 C36 55.7(10)
C13 P2 C31 C32 119.3(11)
C19 P2 C31 C32 10.1(12)
Au2 P2 C31 C32 -117.6(10)
C36 C31 C32 C33 4(2)
P2 C31 C32 C33 176.5(12)
C31 C32 C33 C34 0(2)
C32 C33 C34 C35 -3(3)
C33 C34 C35 C36 2(2)
C33 C34 C35 C38 -177.2(15)
C44 O2 C36 C31 -159.7(10)
C44 O2 C36 C35 23.1(15)
C32 C31 C36 O2 178.1(11)
P2 C31 C36 O2 4.7(14)
C32 C31 C36 C35 -4.8(19)
P2 C31 C36 C35 -178.2(9)
C34 C35 C36 O2 178.7(11)
C38 C35 C36 O2 -1.8(18)
C34 C35 C36 C31 1.7(18)
C38 C35 C36 C31 -178.8(12)
C30 C29 C37 C39 -29.1(18)
C28 C29 C37 C39 155.1(15)
C36 C35 C38 C43 11.3(19)
C34 C35 C38 C43 -169.2(13)
C29 C37 C39 C44 57.1(16)
C29 C37 C39 C40 175.0(13)
C37 C39 C40 C41 -72.3(19)
C44 C39 C40 C41 49.4(18)
C39 C40 C41 C42 -55(2)
C40 C41 C42 C43 58(2)
C41 C42 C43 C44 -55.9(19)
C41 C42 C43 C38 -174.5(15)
C35 C38 C43 C44 -37.7(17)
C35 C38 C43 C42 81.6(16)
C36 O2 C44 O1 64.4(12)
C36 O2 C44 C43 -52.3(13)
C36 O2 C44 C39 179.6(10)
C30 O1 C44 O2 138.2(10)
C30 O1 C44 C43 -103.7(13)
C30 O1 C44 C39 23.9(15)
C42 C43 C44 O2 -63.8(15)
C38 C43 C44 O2 57.3(14)
C42 C43 C44 O1 -177.7(12)
C38 C43 C44 O1 -56.5(14)
C42 C43 C44 C39 59.3(17)
C38 C43 C44 C39 -179.6(11)
C37 C39 C44 O2 -167.6(11)
C40 C39 C44 O2 71.3(14)
C37 C39 C44 O1 -55.5(15)
C40 C39 C44 O1 -176.6(11)
C37 C39 C44 C43 67.6(16)
C40 C39 C44 C43 -53.5(15)
P3 Au3 Au4 P4 -111.15(12)
Cl3 Au3 Au4 P4 72.10(13)
P3 Au3 Au4 Cl4 66.34(14)
Cl3 Au3 Au4 Cl4 -110.41(14)
Cl3 Au3 P3 C69 146.5(8)
Au4 Au3 P3 C69 -14.2(5)
Cl3 Au3 P3 C51 -88.6(9)
Au4 Au3 P3 C51 110.7(4)
Cl3 Au3 P3 C45 27.3(9)
Au4 Au3 P3 C45 -133.4(4)
Cl4 Au4 P4 C57 -136(2)
Au3 Au4 P4 C57 -92.1(4)
Cl4 Au4 P4 C63 103(2)
Au3 Au4 P4 C63 146.5(5)
Cl4 Au4 P4 C75 -17(2)
Au3 Au4 P4 C75 27.2(4)
C69 P3 C45 C50 -81.8(12)
C51 P3 C45 C50 169.3(12)
Au3 P3 C45 C50 46.0(12)
C69 P3 C45 C46 101.1(12)
C51 P3 C45 C46 -7.8(13)
Au3 P3 C45 C46 -131.1(11)
C50 C45 C46 C47 0(2)
P3 C45 C46 C47 177.0(11)
C45 C46 C47 C48 1(2)
C46 C47 C48 C49 -1(2)
C47 C48 C49 C50 0(3)
C46 C45 C50 C49 -1(2)
P3 C45 C50 C49 -177.9(13)
C48 C49 C50 C45 1(3)
C69 P3 C51 C56 159.5(10)
C45 P3 C51 C56 -90.7(11)
Au3 P3 C51 C56 27.1(11)
C69 P3 C51 C52 -25.3(11)
C45 P3 C51 C52 84.5(11)
Au3 P3 C51 C52 -157.8(9)
C56 C51 C52 C53 0(2)
P3 C51 C52 C53 -174.8(12)
C51 C52 C53 C54 -4(3)
C52 C53 C54 C55 7(3)
C53 C54 C55 C56 -6(2)
C54 C55 C56 C51 3(2)
C52 C51 C56 C55 0(2)
P3 C51 C56 C55 175.0(11)
C63 P4 C57 C62 -50.2(12)
C75 P4 C57 C62 61.4(12)
Au4 P4 C57 C62 -177.7(10)
C63 P4 C57 C58 125.3(10)
C75 P4 C57 C58 -123.1(10)
Au4 P4 C57 C58 -2.2(11)
C62 C57 C58 C59 -3.4(18)
P4 C57 C58 C59 -179.2(10)
C57 C58 C59 C60 2(2)
C58 C59 C60 C61 -1(2)
C59 C60 C61 C62 1(2)
C60 C61 C62 C57 -2(2)
C58 C57 C62 C61 3(2)
P4 C57 C62 C61 178.9(11)
C57 P4 C63 C64 -80.6(12)
C75 P4 C63 C64 168.1(11)
Au4 P4 C63 C64 47.4(12)
C57 P4 C63 C68 100.8(12)
C75 P4 C63 C68 -10.4(12)
Au4 P4 C63 C68 -131.2(10)
C68 C63 C64 C65 -4(2)
P4 C63 C64 C65 177.6(12)
C63 C64 C65 C66 1(3)
C64 C65 C66 C67 2(3)
C65 C66 C67 C68 -3(3)
C66 C67 C68 C63 0(2)
C64 C63 C68 C67 3(2)
P4 C63 C68 C67 -178.2(11)
C51 P3 C69 C70 106.9(14)
C45 P3 C69 C70 -2.3(16)
Au3 P3 C69 C70 -122.7(13)
C51 P3 C69 C74 -72.3(12)
C45 P3 C69 C74 178.6(11)
Au3 P3 C69 C74 58.2(12)
C74 C69 C70 C71 0(3)
P3 C69 C70 C71 -178.8(14)
C69 C70 C71 C72 -1(3)
C70 C71 C72 C73 0(3)
C71 C72 C73 C74 1(2)
C71 C72 C73 C81 -178.4(17)
C84 O4 C74 C73 -6.2(19)
C84 O4 C74 C69 175.4(12)
C72 C73 C74 O4 179.7(13)
C81 C73 C74 O4 -1(2)
C72 C73 C74 C69 -2(2)
C81 C73 C74 C69 177.6(14)
C70 C69 C74 O4 179.7(14)
P3 C69 C74 O4 -1.1(16)
C70 C69 C74 C73 1(2)
P3 C69 C74 C73 -179.6(11)
C57 P4 C75 C76 10.1(11)
C63 P4 C75 C76 119.8(10)
Au4 P4 C75 C76 -115.4(9)
C57 P4 C75 C80 -176.2(8)
C63 P4 C75 C80 -66.6(9)
Au4 P4 C75 C80 58.2(9)
C80 C75 C76 C77 2.4(17)
P4 C75 C76 C77 175.8(9)
C75 C76 C77 C78 -0.2(18)
C76 C77 C78 C79 -0.4(19)
C77 C78 C79 C80 -1.1(18)
C77 C78 C79 C82 -179.1(12)
C76 C75 C80 C79 -4.0(17)
P4 C75 C80 C79 -177.8(9)
C76 C75 C80 O3 177.5(10)
P4 C75 C80 O3 3.7(13)
C78 C79 C80 C75 3.3(17)
C82 C79 C80 C75 -178.6(10)
C78 C79 C80 O3 -178.3(10)
C82 C79 C80 O3 -0.2(16)
C84 O3 C80 C75 -160.3(10)
C84 O3 C80 C79 21.2(15)
C72 C73 C81 C85 159.7(15)
C74 C73 C81 C85 -20(2)
C78 C79 C82 C83 -172.0(12)
C80 C79 C82 C83 10.0(16)
C79 C82 C83 C84 -36.7(14)
C79 C82 C83 C88 84.9(15)
C80 O3 C84 O4 65.4(12)
C80 O3 C84 C85 -178.9(10)
C80 O3 C84 C83 -51.2(14)
C74 O4 C84 O3 146.3(11)
C74 O4 C84 C85 32.4(16)
C74 O4 C84 C83 -94.7(14)
C88 C83 C84 O3 -66.4(15)
C82 C83 C84 O3 57.7(13)
C88 C83 C84 O4 -178.3(11)
C82 C83 C84 O4 -54.3(13)
C88 C83 C84 C85 57.3(15)
C82 C83 C84 C85 -178.6(10)
C73 C81 C85 C84 47.1(19)
C73 C81 C85 C86 172.1(14)
O3 C84 C85 C81 -163.1(12)
O4 C84 C85 C81 -53.1(17)
C83 C84 C85 C81 70.7(16)
O3 C84 C85 C86 69.5(14)
O4 C84 C85 C86 179.4(11)
C83 C84 C85 C86 -56.7(15)
C81 C85 C86 C87 -73.9(18)
C84 C85 C86 C87 53.7(17)
C85 C86 C87 C88 -55.5(19)
C84 C83 C88 C87 -54.2(17)
C82 C83 C88 C87 -175.7(13)
C86 C87 C88 C83 55.6(19)
P5 Au5 Au6 P6 -113.06(13)
Cl5 Au5 Au6 P6 67.46(16)
P5 Au5 Au6 Cl6 65.63(17)
Cl5 Au5 Au6 Cl6 -113.8(2)
Cl5 Au5 P5 C89 -66.3(7)
Au6 Au5 P5 C89 115.9(4)
Cl5 Au5 P5 C95 49.0(8)
Au6 Au5 P5 C95 -128.8(4)
Cl5 Au5 P5 C113 170.9(7)
Au6 Au5 P5 C113 -6.9(5)
Cl6 Au6 P6 C119 -88(9)
Au5 Au6 P6 C119 23.9(5)
Cl6 Au6 P6 C107 31(9)
Au5 Au6 P6 C107 142.3(5)
Cl6 Au6 P6 C101 154(9)
Au5 Au6 P6 C101 -94.1(6)
C95 P5 C89 C94 -95.2(10)
C113 P5 C89 C94 153.8(10)
Au5 P5 C89 C94 20.9(10)
C95 P5 C89 C90 83.1(10)
C113 P5 C89 C90 -27.8(11)
Au5 P5 C89 C90 -160.7(8)
C94 C89 C90 C91 2.1(17)
P5 C89 C90 C91 -176.3(10)
C89 C90 C91 C92 -1.2(19)
C90 C91 C92 C93 -1(2)
C91 C92 C93 C94 3(2)
C92 C93 C94 C89 -2(2)
C90 C89 C94 C93 -0.7(18)
P5 C89 C94 C93 177.7(10)
C89 P5 C95 C96 -11.9(13)
C113 P5 C95 C96 97.4(12)
Au5 P5 C95 C96 -131.0(11)
C89 P5 C95 C100 165.6(12)
C113 P5 C95 C100 -85.1(13)
Au5 P5 C95 C100 46.5(12)
C100 C95 C96 C97 0(2)
P5 C95 C96 C97 177.2(12)
C95 C96 C97 C98 3(2)
C96 C97 C98 C99 -3(3)
C97 C98 C99 C100 1(3)
C98 C99 C100 C95 1(3)
C96 C95 C100 C99 -2(2)
P5 C95 C100 C99 -179.3(15)
C119 P6 C101 C102 -103.1(9)
C107 P6 C101 C102 147.7(10)
Au6 P6 C101 C102 19.0(11)
C119 P6 C101 C106 73.1(9)
C107 P6 C101 C106 -36.1(10)
Au6 P6 C101 C106 -164.8(7)
C106 C101 C102 C103 0.0
P6 C101 C102 C103 176.3(11)
C101 C102 C103 C104 0.0
C102 C103 C104 C105 0.0
C103 C104 C105 C106 0.0
C104 C105 C106 C101 0.0
C102 C101 C106 C105 0.0
P6 C101 C106 C105 -176.1(12)
C119 P6 C107 C108 -27.9(11)
C101 P6 C107 C108 80.3(11)
Au6 P6 C107 C108 -149.8(8)
C119 P6 C107 C112 158.0(9)
C101 P6 C107 C112 -93.8(10)
Au6 P6 C107 C112 36.1(10)
C112 C107 C108 C109 0.0
P6 C107 C108 C109 -174.0(13)
C107 C108 C109 C110 0.0
C108 C109 C110 C111 0.0
C109 C110 C111 C112 0.0
C110 C111 C112 C107 0.0
C108 C107 C112 C111 0.0
P6 C107 C112 C111 174.3(12)
C89 P5 C113 C118 112.7(12)
C95 P5 C113 C118 1.8(13)
Au5 P5 C113 C118 -120.7(11)
C89 P5 C113 C114 -65.8(11)
C95 P5 C113 C114 -176.7(10)
Au5 P5 C113 C114 60.8(11)
C127 O6 C114 C115 10(2)
C127 O6 C114 C113 -174.0(11)
C118 C113 C114 C115 -1(2)
P5 C113 C114 C115 178.0(11)
C118 C113 C114 O6 -176.9(12)
P5 C113 C114 O6 1.6(16)
O6 C114 C115 C116 175.4(13)
C113 C114 C115 C116 -1(2)
O6 C114 C115 C126 -3(2)
C113 C114 C115 C126 -179.1(14)
C114 C115 C116 C117 2(2)
C126 C115 C116 C117 -179.5(17)
C115 C116 C117 C118 -2(3)
C114 C113 C118 C117 0(2)
P5 C113 C118 C117 -178.0(12)
C116 C117 C118 C113 1(3)
C107 P6 C119 C124 121.7(12)
C101 P6 C119 C124 12.4(13)
Au6 P6 C119 C124 -113.7(11)
C107 P6 C119 C120 -63.6(11)
C101 P6 C119 C120 -172.9(9)
Au6 P6 C119 C120 61.0(10)
C127 O5 C120 C121 18.7(15)
C127 O5 C120 C119 -161.8(10)
C124 C119 C120 C121 -1.7(18)
P6 C119 C120 C121 -176.9(9)
C124 C119 C120 O5 178.8(10)
P6 C119 C120 O5 3.6(14)
O5 C120 C121 C122 -176.9(11)
C119 C120 C121 C122 3.7(18)
O5 C120 C121 C125 -2.5(18)
C119 C120 C121 C125 178.1(12)
C120 C121 C122 C123 -3.4(19)
C125 C121 C122 C123 -177.9(13)
C121 C122 C123 C124 1(2)
C122 C123 C124 C119 1(2)
C120 C119 C124 C123 -1(2)
P6 C119 C124 C123 174.3(12)
C120 C121 C125 C128 17.3(18)
C122 C121 C125 C128 -168.5(12)
C114 C115 C126 C132 -30(2)
C116 C115 C126 C132 151.4(16)
C114 O6 C127 O5 130.8(11)
C114 O6 C127 C128 -109.4(13)
C114 O6 C127 C132 17.3(16)
C120 O5 C127 O6 69.4(12)
C120 O5 C127 C128 -50.2(13)
C120 O5 C127 C132 -171.2(9)
O6 C127 C128 C129 -177.8(11)
O5 C127 C128 C129 -61.2(14)
C132 C127 C128 C129 55.0(16)
O6 C127 C128 C125 -54.3(14)
O5 C127 C128 C125 62.4(13)
C132 C127 C128 C125 178.6(11)
C121 C125 C128 C129 77.8(15)
C121 C125 C128 C127 -45.5(15)
C127 C128 C129 C130 -58.3(16)
C125 C128 C129 C130 -178.9(13)
C128 C129 C130 C131 60.8(18)
C129 C130 C131 C132 -57.9(18)
C115 C126 C132 C131 -179.6(14)
C115 C126 C132 C127 53.5(18)
C130 C131 C132 C126 -73.2(18)
C130 C131 C132 C127 51.9(18)
O6 C127 C132 C126 -48.2(16)
O5 C127 C132 C126 -162.5(12)
C128 C127 C132 C126 77.5(15)
O6 C127 C132 C131 -177.0(13)
O5 C127 C132 C131 68.7(15)
C128 C127 C132 C131 -51.3(17)
